data_4338016
loop_
_publ_author_name
'Craig, Gavin A.'
'Sch\"utze, Mike'
'Aguil\`a, David'
'Roubeau, Olivier'
'Ribas-Ari\~no, Jordi'
'Vela, Sergi'
'Teat, Simon J.'
'Arom\'i, Guillem'

_publ_section_title
;
 Linear or Cyclic Clusters of Cu(II) with a Hierarchical Relationship.
;
_journal_issue 7
_journal_name_full 'Inorganic chemistry'
_journal_page_first 3290
_journal_paper_doi 10.1021/ic402647t
_journal_volume 53
_journal_year 2014
_chemical_formula_moiety 'C214 H140 Cu16 N46 O19, 5(C5 H5 N)'
_chemical_formula_sum 'C239 H165 Cu16 N51 O19'
_chemical_formula_weight 5071.85
_chemical_name_systematic
;
 ?
;
_space_group_crystal_system triclinic
_space_group_IT_number 2
_space_group_name_Hall '-P 1'
_space_group_name_H-M_alt 'P -1'
_symmetry_space_group_name_Hall '-P 1'
_symmetry_space_group_name_H-M 'P -1'
_atom_sites_solution_hydrogens geom
_audit_creation_method SHELXL-2013
_cell_angle_alpha 65.291(5)
_cell_angle_beta 64.961(5)
_cell_angle_gamma 76.157(5)
_cell_formula_units_Z 2
_cell_length_a 21.968(8)
_cell_length_b 22.557(8)
_cell_length_c 25.407(9)
_cell_measurement_reflns_used 9986
_cell_measurement_temperature 150(2)
_cell_measurement_theta_max 21.89
_cell_measurement_theta_min 3.01
_cell_volume 10333(6)
_computing_cell_refinement 'Bruker SAINT'
_computing_data_collection 'Bruker APEX 2'
_computing_data_reduction 'Bruker SAINT'
_computing_structure_refinement 'SHELXL-2013 (Sheldrick, 2013)'
_computing_structure_solution SHELXT
_diffrn_ambient_temperature 150(2)
_diffrn_measured_fraction_theta_full 0.847
_diffrn_measured_fraction_theta_max 0.843
_diffrn_measurement_device_type 'Bruker APEX II CCD diffractometer'
_diffrn_measurement_method '\w rotation with narrow frames'
_diffrn_radiation_monochromator 'silicon 111'
_diffrn_radiation_source 'Advanced Light Source station 11.3.1'
_diffrn_radiation_type synchrotron
_diffrn_radiation_wavelength 0.7749
_diffrn_reflns_av_R_equivalents 0.0891
_diffrn_reflns_av_unetI/netI 0.1585
_diffrn_reflns_Laue_measured_fraction_full 0.847
_diffrn_reflns_Laue_measured_fraction_max 0.843
_diffrn_reflns_limit_h_max 20
_diffrn_reflns_limit_h_min -20
_diffrn_reflns_limit_k_max 20
_diffrn_reflns_limit_k_min -21
_diffrn_reflns_limit_l_max 16
_diffrn_reflns_limit_l_min -24
_diffrn_reflns_number 23163
_diffrn_reflns_point_group_measured_fraction_full 0.847
_diffrn_reflns_point_group_measured_fraction_max 0.843
_diffrn_reflns_theta_full 21.850
_diffrn_reflns_theta_max 21.900
_diffrn_reflns_theta_min 3.011
_exptl_absorpt_coefficient_mu 2.137
_exptl_absorpt_correction_T_max 0.745
_exptl_absorpt_correction_T_min 0.334
_exptl_absorpt_correction_type multi-scan
_exptl_absorpt_process_details 'SADABS Bruker AXS Madison WI US'
_exptl_crystal_colour 'dark green'
_exptl_crystal_density_diffrn 1.630
_exptl_crystal_description plate
_exptl_crystal_F_000 5144
_exptl_crystal_size_max 0.10
_exptl_crystal_size_mid 0.08
_exptl_crystal_size_min 0.02
_platon_squeeze_details
;
;
_refine_diff_density_max 1.308
_refine_diff_density_min -1.149
_refine_diff_density_rms 0.218
_refine_ls_extinction_method none
_refine_ls_goodness_of_fit_ref 1.106
_refine_ls_hydrogen_treatment constr
_refine_ls_matrix_type full
_refine_ls_number_parameters 1296
_refine_ls_number_reflns 16264
_refine_ls_number_restraints 32
_refine_ls_restrained_S_all 1.105
_refine_ls_R_factor_all 0.2602
_refine_ls_R_factor_gt 0.2020
_refine_ls_shift/su_max 0.000
_refine_ls_shift/su_mean 0.000
_refine_ls_structure_factor_coef Fsqd
_refine_ls_weighting_details 'w=1/[\s^2^(Fo^2^)+(0.0012P)^2^+1409.7310P] where P=(Fo^2^+2Fc^2^)/3'
_refine_ls_weighting_scheme calc
_refine_ls_wR_factor_gt 0.4554
_refine_ls_wR_factor_ref 0.4771
_reflns_Friedel_coverage 0.000
_reflns_number_gt 9603
_reflns_number_total 16264
_reflns_threshold_expression 'I > 2\s(I)'
_cod_data_source_file ic402647t_si_004.cif
_cod_data_source_block M10Giso
_cod_depositor_comments 'Adding full bibliography for 4338014--4338017.cif.'
_cod_database_code 4338016
_shelx_space_group_comment
;
The symmetry employed for this shelxl refinement is uniquely defined
by the following loop, which should always be used as a source of
symmetry information in preference to the above space-group names.
They are only intended as comments.
;
_shelx_estimated_absorpt_t_min 0.81
_shelx_estimated_absorpt_t_max 0.95
_shelxl_version_number 2013-3

loop_
_space_group_symop_operation_xyz
'x, y, z'
'-x, -y, -z'

loop_
_atom_site_label
_atom_site_type_symbol
_atom_site_fract_x
_atom_site_fract_y
_atom_site_fract_z
_atom_site_U_iso_or_equiv
_atom_site_adp_type
_atom_site_occupancy
_atom_site_site_symmetry_order
_atom_site_calc_flag
_atom_site_refinement_flags_posn
_atom_site_refinement_flags_adp
Cu1 Cu 0.5579(3) 0.1547(3) -0.0361(3) 0.0520(16) Uani 1 1 d . .
Cu2 Cu 0.4832(3) 0.0659(3) 0.1440(3) 0.0539(16) Uani 1 1 d . .
Cu3 Cu 0.4341(3) 0.1916(3) 0.2136(3) 0.0568(17) Uani 1 1 d . .
Cu4 Cu 0.4565(3) 0.2509(3) 0.2881(3) 0.0559(17) Uani 1 1 d . .
Cu5 Cu 0.4331(3) 0.2961(3) 0.3911(3) 0.0576(17) Uani 1 1 d . .
Cu6 Cu 0.5105(3) 0.3858(3) 0.4381(3) 0.0561(17) Uani 1 1 d . .
Cu7 Cu 0.6295(3) 0.2620(3) 0.5223(3) 0.0530(16) Uani 1 1 d . .
Cu8 Cu 0.7722(3) 0.2023(3) 0.4422(3) 0.0511(16) Uani 1 1 d . .
Cu9 Cu 0.9301(3) 0.1475(3) 0.4168(2) 0.0487(15) Uani 1 1 d . .
Cu10 Cu 1.0074(3) 0.0519(2) 0.3076(2) 0.0466(15) Uani 1 1 d . .
Cu11 Cu 1.0380(3) 0.1795(2) 0.1496(2) 0.0451(15) Uani 1 1 d . .
Cu12 Cu 1.0090(3) 0.2356(3) 0.0342(3) 0.0533(16) Uani 1 1 d . .
Cu13 Cu 1.0344(3) 0.2755(3) -0.1008(3) 0.0501(15) Uani 1 1 d . .
Cu14 Cu 0.9676(3) 0.3557(3) -0.2266(3) 0.0589(17) Uani 1 1 d . .
Cu15 Cu 0.8593(3) 0.2335(3) -0.2155(3) 0.0525(16) Uani 1 1 d . .
Cu16 Cu 0.7112(3) 0.1991(3) -0.1045(2) 0.0495(15) Uani 1 1 d . .
O1 O 0.6484(13) 0.1405(12) -0.0896(12) 0.041(7) Uiso 1 1 d . .
O2 O 0.3958(14) 0.2022(13) 0.2931(13) 0.050(8) Uiso 1 1 d . .
O3 O 0.4059(16) 0.3258(15) 0.3203(15) 0.064(9) Uiso 1 1 d . .
O4 O 0.7280(13) 0.2609(13) 0.4945(13) 0.047(7) Uiso 1 1 d . .
O5 O 0.8401(13) 0.1367(12) 0.4806(12) 0.042(7) Uiso 1 1 d . .
O6 O 1.0745(14) 0.1829(14) 0.0645(14) 0.053(8) Uiso 1 1 d . .
O7 O 1.0504(15) 0.3080(14) -0.0475(14) 0.057(8) Uiso 1 1 d . .
O8 O 0.7665(14) 0.2478(13) -0.2011(13) 0.050(7) Uiso 1 1 d . .
O9 O 0.9523(16) 0.2110(15) -0.2446(15) 0.064(9) Uiso 1 1 d . .
O10 O 0.4655(15) 0.2649(15) 0.2058(15) 0.062(8) Uiso 1 1 d . .
O11 O 0.4486(15) 0.2198(14) 0.3722(14) 0.058(8) Uiso 1 1 d . .
O12 O 1.0174(13) 0.1592(12) 0.3849(12) 0.041(7) Uiso 1 1 d . .
O13 O 0.5407(16) 0.2515(15) 0.5752(15) 0.065(9) Uiso 1 1 d . .
O14 O 0.9972(12) 0.2545(12) 0.1031(12) 0.038(7) Uiso 1 1 d . .
O15 O 1.0220(12) 0.1992(12) -0.0264(12) 0.038(7) Uiso 1 1 d . .
O16 O 0.4665(17) 0.1755(17) -0.0104(16) 0.076(10) Uiso 1 1 d . .
O17 O 0.4030(15) 0.1340(14) 0.1113(14) 0.058(8) Uiso 1 1 d . .
O18 O 1.0450(14) 0.2825(14) -0.2648(14) 0.055(8) Uiso 1 1 d . .
O19 O 0.4518(15) 0.3285(15) 0.5232(15) 0.063(9) Uiso 1 1 d . .
N1 N 0.5547(15) 0.0658(15) 0.0143(15) 0.035(8) Uiso 1 1 d . .
N2 N 0.5179(16) 0.0360(15) 0.0732(15) 0.037(8) Uiso 1 1 d . .
N3 N 0.4623(19) -0.0242(18) 0.1849(18) 0.058(10) Uiso 1 1 d . .
N4 N 0.4286(16) 0.0609(16) 0.2290(15) 0.040(8) Uiso 1 1 d . .
N5 N 0.3998(16) 0.1073(15) 0.2560(15) 0.041(9) Uiso 1 1 d . .
N6 N 0.4076(18) 0.3818(18) 0.3935(17) 0.056(10) Uiso 1 1 d . .
N7 N 0.4403(16) 0.4118(16) 0.4091(15) 0.041(9) Uiso 1 1 d . .
N8 N 0.5018(16) 0.4761(15) 0.4244(15) 0.041(9) Uiso 1 1 d . .
N9 N 0.5785(16) 0.3944(16) 0.4673(16) 0.043(9) Uiso 1 1 d . .
N10 N 0.6273(17) 0.3525(16) 0.4872(16) 0.045(9) Uiso 1 1 d . .
N11 N 0.9371(15) 0.0587(14) 0.4362(14) 0.032(8) Uiso 1 1 d . .
N12 N 0.9790(18) 0.0296(17) 0.3952(17) 0.052(10) Uiso 1 1 d . .
N13 N 1.0504(18) -0.0372(17) 0.3325(18) 0.053(10) Uiso 1 1 d . .
N14 N 1.0708(17) 0.0572(17) 0.2231(17) 0.049(9) Uiso 1 1 d . .
N15 N 1.0871(16) 0.0972(16) 0.1693(16) 0.041(9) Uiso 1 1 d . .
N16 N 1.0536(18) 0.3564(17) -0.1604(17) 0.052(10) Uiso 1 1 d . .
N17 N 1.0332(17) 0.3815(17) -0.2113(16) 0.047(9) Uiso 1 1 d . .
N18 N 0.987(2) 0.4319(19) -0.2887(19) 0.063(11) Uiso 1 1 d . .
N19 N 0.9144(16) 0.3635(16) -0.2775(16) 0.043(9) Uiso 1 1 d . .
N20 N 0.868(2) 0.3231(19) -0.2619(19) 0.065(11) Uiso 1 1 d . .
N21 N 0.8472(14) 0.1565(15) -0.1604(13) 0.038(8) Uiso 1 1 d D .
N22 N 0.7900(16) 0.1421(18) -0.1061(15) 0.061(11) Uiso 1 1 d D .
N23 N 0.6978(14) 0.1129(13) 0.0087(13) 0.025(7) Uiso 1 1 d . .
N24 N 0.5382(15) 0.1321(14) 0.1225(15) 0.037(8) Uiso 1 1 d D .
N25 N 0.5098(18) 0.1906(15) 0.1327(18) 0.059(10) Uiso 1 1 d D .
N26 N 0.5159(16) 0.2762(16) 0.4061(16) 0.044(9) Uiso 1 1 d . .
N27 N 0.5521(17) 0.3214(16) 0.4000(16) 0.048(9) Uiso 1 1 d . .
N28 N 0.7303(17) 0.3171(16) 0.3605(16) 0.045(9) Uiso 1 1 d . .
N29 N 0.8440(18) 0.2524(17) 0.3891(17) 0.051(10) Uiso 1 1 d . .
N30 N 0.9097(16) 0.2324(15) 0.3855(15) 0.038(8) Uiso 1 1 d . .
N31 N 0.6385(17) 0.1750(17) 0.5320(16) 0.048(9) Uiso 1 1 d . .
N32 N 0.7001(19) 0.1583(18) 0.4868(18) 0.058(10) Uiso 1 1 d . .
N33 N 0.7865(16) 0.1097(15) 0.4074(15) 0.037(8) Uiso 1 1 d . .
N34 N 0.9421(17) 0.1192(16) 0.2843(16) 0.045(9) Uiso 1 1 d . .
N35 N 0.9627(15) 0.1734(15) 0.2318(14) 0.034(8) Uiso 1 1 d . .
N36 N 0.9575(16) 0.2566(15) -0.1108(15) 0.040(8) Uiso 1 1 d . .
N37 N 0.926(2) 0.305(2) -0.148(2) 0.080(13) Uiso 1 1 d . .
N38 N 0.7459(17) 0.3072(16) -0.1101(16) 0.049(9) Uiso 1 1 d . .
N39 N 0.6349(19) 0.2567(18) -0.0901(18) 0.057(10) Uiso 1 1 d . .
N40 N 0.5721(16) 0.2376(15) -0.0704(15) 0.040(9) Uiso 1 1 d . .
N41 N 0.357(2) 0.251(2) 0.174(2) 0.071(12) Uiso 1 1 d . .
N42 N 0.547(2) 0.273(2) 0.261(2) 0.077(12) Uiso 1 1 d . .
N43 N 0.358(2) 0.2483(18) 0.4852(18) 0.059(10) Uiso 1 1 d . .
N44 N 1.1180(16) 0.2220(15) 0.1583(15) 0.037(8) Uiso 1 1 d . .
N45 N 0.9105(19) 0.2640(19) 0.0403(19) 0.060(11) Uiso 1 1 d . .
N46 N 1.116(2) 0.216(2) -0.154(2) 0.076(12) Uiso 1 1 d . .
C1 C 0.659(2) 0.089(2) -0.112(2) 0.061(13) Uiso 1 1 d . .
C2 C 0.705(2) 0.100(2) -0.170(2) 0.047(11) Uiso 1 1 d . .
H2A H 0.7309 0.1370 -0.1918 0.056 Uiso 1 1 calc R U
C3 C 0.711(2) 0.0531(18) -0.1953(19) 0.037(10) Uiso 1 1 d . .
H3A H 0.7402 0.0601 -0.2372 0.045 Uiso 1 1 calc R U
C4 C 0.678(2) 0.002(2) -0.164(2) 0.060(13) Uiso 1 1 d . .
H4A H 0.6840 -0.0263 -0.1859 0.072 Uiso 1 1 calc R U
C5 C 0.634(2) -0.018(2) -0.101(2) 0.047(11) Uiso 1 1 d . .
H5A H 0.6142 -0.0584 -0.0780 0.056 Uiso 1 1 calc R U
C6 C 0.623(2) 0.034(2) -0.072(2) 0.061(13) Uiso 1 1 d . .
C7 C 0.5830(18) 0.0142(18) -0.0099(18) 0.030(9) Uiso 1 1 d . .
C8 C 0.5604(19) -0.0387(19) 0.0314(18) 0.034(10) Uiso 1 1 d . .
H8A H 0.5662 -0.0796 0.0267 0.041 Uiso 1 1 calc R U
C9 C 0.5243(19) -0.025(2) 0.0868(19) 0.038(10) Uiso 1 1 d . .
C10 C 0.487(2) -0.065(2) 0.149(2) 0.043(11) Uiso 1 1 d . .
C11 C 0.474(2) -0.128(2) 0.179(2) 0.042(11) Uiso 1 1 d . .
H11A H 0.4924 -0.1573 0.1567 0.051 Uiso 1 1 calc R U
C12 C 0.437(3) -0.150(3) 0.239(3) 0.080(16) Uiso 1 1 d . .
H12A H 0.4262 -0.1940 0.2593 0.096 Uiso 1 1 calc R U
C13 C 0.415(2) -0.108(2) 0.272(2) 0.063(14) Uiso 1 1 d . .
H13A H 0.3927 -0.1254 0.3161 0.076 Uiso 1 1 calc R U
C14 C 0.423(2) -0.050(2) 0.2460(19) 0.038(10) Uiso 1 1 d . .
C15 C 0.407(2) 0.007(2) 0.264(2) 0.042(11) Uiso 1 1 d . .
C16 C 0.360(2) 0.017(2) 0.318(2) 0.055(12) Uiso 1 1 d . .
H16A H 0.3340 -0.0160 0.3543 0.066 Uiso 1 1 calc R U
C17 C 0.3581(19) 0.0776(19) 0.3119(18) 0.035(10) Uiso 1 1 d . .
C18 C 0.322(2) 0.117(2) 0.348(2) 0.044(11) Uiso 1 1 d . .
C19 C 0.258(2) 0.094(2) 0.396(2) 0.046(11) Uiso 1 1 d . .
H19A H 0.2419 0.0558 0.3998 0.056 Uiso 1 1 calc R U
C20 C 0.224(3) 0.126(2) 0.432(2) 0.069(15) Uiso 1 1 d . .
H20A H 0.1797 0.1141 0.4599 0.083 Uiso 1 1 calc R U
C21 C 0.246(2) 0.1759(19) 0.433(2) 0.040(11) Uiso 1 1 d . .
H21A H 0.2218 0.1918 0.4658 0.048 Uiso 1 1 calc R U
C22 C 0.299(2) 0.202(2) 0.389(2) 0.050(12) Uiso 1 1 d . .
H22A H 0.3111 0.2412 0.3860 0.060 Uiso 1 1 calc R U
C23 C 0.342(2) 0.168(2) 0.343(2) 0.050(12) Uiso 1 1 d . .
C24 C 0.3469(18) 0.3631(17) 0.3156(17) 0.029(9) Uiso 1 1 d . .
C25 C 0.320(2) 0.3573(19) 0.2815(18) 0.037(10) Uiso 1 1 d . .
H25A H 0.3380 0.3258 0.2620 0.045 Uiso 1 1 calc R U
C26 C 0.263(2) 0.398(2) 0.274(2) 0.059(13) Uiso 1 1 d . .
H26A H 0.2432 0.3944 0.2494 0.071 Uiso 1 1 calc R U
C27 C 0.235(3) 0.445(2) 0.306(2) 0.063(14) Uiso 1 1 d . .
H27A H 0.1942 0.4707 0.3045 0.076 Uiso 1 1 calc R U
C28 C 0.269(2) 0.451(2) 0.335(2) 0.063(14) Uiso 1 1 d . .
H28A H 0.2521 0.4828 0.3538 0.076 Uiso 1 1 calc R U
C29 C 0.325(2) 0.415(2) 0.338(2) 0.049(12) Uiso 1 1 d . .
C30 C 0.364(2) 0.427(2) 0.369(2) 0.056(13) Uiso 1 1 d . .
C31 C 0.365(3) 0.484(2) 0.371(2) 0.067(14) Uiso 1 1 d . .
H31A H 0.3365 0.5224 0.3607 0.080 Uiso 1 1 calc R U
C32 C 0.414(3) 0.478(2) 0.392(2) 0.069(14) Uiso 1 1 d . .
C33 C 0.4578(19) 0.5175(19) 0.3954(18) 0.035(10) Uiso 1 1 d . .
C34 C 0.448(2) 0.584(2) 0.385(2) 0.048(12) Uiso 1 1 d . .
H34A H 0.4113 0.6093 0.3728 0.058 Uiso 1 1 calc R U
C35 C 0.488(2) 0.611(2) 0.391(2) 0.050(12) Uiso 1 1 d . .
H35A H 0.4843 0.6571 0.3820 0.060 Uiso 1 1 calc R U
C36 C 0.539(2) 0.570(2) 0.413(2) 0.064(14) Uiso 1 1 d . .
H36A H 0.5705 0.5895 0.4157 0.076 Uiso 1 1 calc R U
C37 C 0.543(3) 0.503(2) 0.429(2) 0.068(14) Uiso 1 1 d . .
C38 C 0.591(2) 0.457(2) 0.4503(19) 0.041(11) Uiso 1 1 d . .
C39 C 0.648(2) 0.456(2) 0.458(2) 0.050(12) Uiso 1 1 d . .
H39A H 0.6696 0.4927 0.4491 0.060 Uiso 1 1 calc R U
C40 C 0.668(2) 0.392(2) 0.481(2) 0.048(11) Uiso 1 1 d . .
C41 C 0.730(2) 0.365(2) 0.495(2) 0.047(12) Uiso 1 1 d . .
C42 C 0.772(3) 0.406(3) 0.490(2) 0.070(15) Uiso 1 1 d . .
H42A H 0.7604 0.4524 0.4771 0.084 Uiso 1 1 calc R U
C43 C 0.827(2) 0.382(2) 0.504(2) 0.059(13) Uiso 1 1 d . .
H43A H 0.8490 0.4083 0.5106 0.071 Uiso 1 1 calc R U
C44 C 0.851(3) 0.322(2) 0.508(2) 0.062(13) Uiso 1 1 d . .
H44A H 0.8926 0.3052 0.5143 0.074 Uiso 1 1 calc R U
C45 C 0.818(2) 0.285(2) 0.502(2) 0.048(11) Uiso 1 1 d . .
H45A H 0.8375 0.2421 0.5028 0.057 Uiso 1 1 calc R U
C46 C 0.7600(19) 0.3023(18) 0.4962(18) 0.033(10) Uiso 1 1 d . .
C47 C 0.8318(19) 0.0914(18) 0.5363(18) 0.032(10) Uiso 1 1 d . .
C48 C 0.784(2) 0.101(2) 0.5879(19) 0.039(10) Uiso 1 1 d . .
H48A H 0.7546 0.1405 0.5833 0.047 Uiso 1 1 calc R U
C49 C 0.776(2) 0.058(2) 0.645(2) 0.051(12) Uiso 1 1 d . .
H49A H 0.7427 0.0657 0.6807 0.061 Uiso 1 1 calc R U
C50 C 0.815(2) 0.004(2) 0.651(2) 0.049(12) Uiso 1 1 d . .
H50A H 0.8078 -0.0269 0.6922 0.059 Uiso 1 1 calc R U
C51 C 0.862(2) -0.012(2) 0.606(2) 0.056(12) Uiso 1 1 d . .
H51A H 0.8904 -0.0506 0.6137 0.067 Uiso 1 1 calc R U
C52 C 0.869(2) 0.030(2) 0.546(2) 0.045(11) Uiso 1 1 d . .
C53 C 0.919(2) 0.013(2) 0.493(2) 0.046(11) Uiso 1 1 d . .
C54 C 0.9522(18) -0.0498(18) 0.4898(18) 0.030(9) Uiso 1 1 d . .
H54A H 0.9512 -0.0908 0.5228 0.036 Uiso 1 1 calc R U
C55 C 0.9842(19) -0.0358(18) 0.4299(18) 0.034(10) Uiso 1 1 d . .
C56 C 1.037(2) -0.074(2) 0.390(2) 0.041(11) Uiso 1 1 d . .
C57 C 1.065(2) -0.136(2) 0.409(3) 0.066(14) Uiso 1 1 d . .
H57A H 1.0555 -0.1629 0.4516 0.079 Uiso 1 1 calc R U
C58 C 1.109(2) -0.155(2) 0.362(2) 0.058(13) Uiso 1 1 d . .
H58A H 1.1294 -0.1982 0.3709 0.069 Uiso 1 1 calc R U
C59 C 1.126(2) -0.1144(19) 0.3007(19) 0.039(10) Uiso 1 1 d . .
H59A H 1.1580 -0.1295 0.2687 0.047 Uiso 1 1 calc R U
C60 C 1.098(2) -0.054(2) 0.287(2) 0.043(11) Uiso 1 1 d . .
C61 C 1.114(2) -0.008(2) 0.232(2) 0.042(11) Uiso 1 1 d . .
C62 C 1.158(2) 0.0064(19) 0.1686(19) 0.040(11) Uiso 1 1 d . .
H62A H 1.1929 -0.0227 0.1531 0.048 Uiso 1 1 calc R U
C63 C 1.1407(19) 0.0705(18) 0.1320(18) 0.035(10) Uiso 1 1 d . .
C64 C 1.1707(19) 0.1099(18) 0.0681(18) 0.035(10) Uiso 1 1 d . .
C65 C 1.2392(18) 0.0873(18) 0.0384(18) 0.031(9) Uiso 1 1 d . .
H65A H 1.2611 0.0499 0.0608 0.037 Uiso 1 1 calc R U
C66 C 1.270(2) 0.1207(18) -0.0208(19) 0.038(10) Uiso 1 1 d . .
H66A H 1.3162 0.1101 -0.0415 0.045 Uiso 1 1 calc R U
C67 C 1.236(2) 0.170(2) -0.052(2) 0.049(12) Uiso 1 1 d . .
H67A H 1.2582 0.1899 -0.0957 0.058 Uiso 1 1 calc R U
C68 C 1.1724(19) 0.1937(19) -0.0277(18) 0.035(10) Uiso 1 1 d . .
H68A H 1.1515 0.2302 -0.0520 0.043 Uiso 1 1 calc R U
C69 C 1.138(2) 0.160(2) 0.038(2) 0.050(12) Uiso 1 1 d . .
C70 C 1.097(2) 0.349(2) -0.065(2) 0.042(11) Uiso 1 1 d . .
C71 C 1.125(2) 0.351(2) -0.029(2) 0.063(13) Uiso 1 1 d . .
H71A H 1.1128 0.3183 0.0117 0.075 Uiso 1 1 calc R U
C72 C 1.165(2) 0.389(2) -0.041(2) 0.054(12) Uiso 1 1 d . .
H72A H 1.1760 0.3872 -0.0082 0.065 Uiso 1 1 calc R U
C73 C 1.191(2) 0.431(2) -0.095(2) 0.064(14) Uiso 1 1 d . .
H73A H 1.2251 0.4561 -0.1025 0.077 Uiso 1 1 calc R U
C74 C 1.169(3) 0.440(3) -0.145(3) 0.099(19) Uiso 1 1 d . .
H74A H 1.1855 0.4715 -0.1862 0.118 Uiso 1 1 calc R U
C75 C 1.119(2) 0.396(2) -0.124(2) 0.045(11) Uiso 1 1 d . .
C76 C 1.090(2) 0.402(2) -0.172(2) 0.056(13) Uiso 1 1 d . .
C77 C 1.096(2) 0.454(2) -0.226(2) 0.065(14) Uiso 1 1 d . .
H77A H 1.1209 0.4913 -0.2439 0.079 Uiso 1 1 calc R U
C78 C 1.056(2) 0.439(2) -0.248(2) 0.049(12) Uiso 1 1 d . .
C79 C 1.033(3) 0.467(3) -0.297(3) 0.070(15) Uiso 1 1 d . .
C80 C 1.056(2) 0.523(2) -0.348(2) 0.055(12) Uiso 1 1 d . .
H80A H 1.0936 0.5418 -0.3535 0.066 Uiso 1 1 calc R U
C81 C 1.023(3) 0.552(3) -0.391(2) 0.071(15) Uiso 1 1 d . .
H81A H 1.0344 0.5936 -0.4226 0.086 Uiso 1 1 calc R U
C82 C 0.973(3) 0.520(2) -0.388(3) 0.072(15) Uiso 1 1 d . .
H82A H 0.9520 0.5372 -0.4179 0.087 Uiso 1 1 calc R U
C83 C 0.959(2) 0.460(2) -0.336(2) 0.050(12) Uiso 1 1 d . .
C84 C 0.911(2) 0.418(2) -0.3215(19) 0.039(10) Uiso 1 1 d . .
C85 C 0.865(2) 0.412(2) -0.338(2) 0.056(13) Uiso 1 1 d . .
H85A H 0.8557 0.4442 -0.3732 0.068 Uiso 1 1 calc R U
C86 C 0.834(2) 0.360(2) -0.304(2) 0.056(13) Uiso 1 1 d . .
C87 C 0.775(2) 0.329(2) -0.296(2) 0.056(13) Uiso 1 1 d . .
C88 C 0.759(2) 0.360(2) -0.352(2) 0.064(14) Uiso 1 1 d . .
H88A H 0.7835 0.3933 -0.3883 0.077 Uiso 1 1 calc R U
C89 C 0.707(2) 0.337(2) -0.347(2) 0.061(13) Uiso 1 1 d . .
H89A H 0.6960 0.3525 -0.3832 0.073 Uiso 1 1 calc R U
C90 C 0.667(3) 0.295(3) -0.296(3) 0.092(18) Uiso 1 1 d . .
H90A H 0.6272 0.2825 -0.2930 0.111 Uiso 1 1 calc R U
C91 C 0.689(3) 0.272(3) -0.248(3) 0.078(16) Uiso 1 1 d . .
H91A H 0.6610 0.2449 -0.2089 0.094 Uiso 1 1 calc R U
C92 C 0.745(2) 0.284(2) -0.250(2) 0.049(12) Uiso 1 1 d . .
C93 C 0.982(2) 0.153(2) -0.2406(19) 0.040(11) Uiso 1 1 d . .
C94 C 1.041(2) 0.143(2) -0.277(2) 0.040(11) Uiso 1 1 d . .
H94A H 1.0616 0.1803 -0.3102 0.048 Uiso 1 1 calc R U
C95 C 1.080(3) 0.082(2) -0.275(2) 0.065(14) Uiso 1 1 d . .
H95A H 1.1241 0.0791 -0.3038 0.078 Uiso 1 1 calc R U
C96 C 1.052(2) 0.032(2) -0.232(2) 0.051(12) Uiso 1 1 d . .
H96A H 1.0740 -0.0095 -0.2310 0.061 Uiso 1 1 calc R U
C97 C 0.991(2) 0.037(2) -0.188(2) 0.042(11) Uiso 1 1 d . .
H97A H 0.9701 -0.0009 -0.1541 0.050 Uiso 1 1 calc R U
C98 C 0.959(2) 0.100(2) -0.195(2) 0.042(11) Uiso 1 1 d . .
C99 C 0.889(2) 0.098(2) -0.141(2) 0.049(12) Uiso 1 1 d . .
C100 C 0.8607(18) 0.0586(19) -0.0896(18) 0.032(10) Uiso 1 1 d . .
H10A H 0.8785 0.0168 -0.0690 0.038 Uiso 1 1 calc R U
C101 C 0.801(2) 0.086(2) -0.068(2) 0.049(12) Uiso 1 1 d . .
C102 C 0.746(2) 0.066(2) -0.001(2) 0.043(11) Uiso 1 1 d . .
C103 C 0.746(2) 0.009(2) 0.036(2) 0.043(11) Uiso 1 1 d . .
H10B H 0.7809 -0.0225 0.0232 0.052 Uiso 1 1 calc R U
C104 C 0.699(2) -0.011(2) 0.095(2) 0.063(13) Uiso 1 1 d . .
H10C H 0.7008 -0.0528 0.1261 0.075 Uiso 1 1 calc R U
C105 C 0.647(2) 0.039(2) 0.102(2) 0.045(11) Uiso 1 1 d . .
H10D H 0.6080 0.0295 0.1388 0.054 Uiso 1 1 calc R U
C106 C 0.651(2) 0.099(2) 0.061(2) 0.043(11) Uiso 1 1 d . .
C107 C 0.598(3) 0.147(2) 0.083(2) 0.063(14) Uiso 1 1 d . .
C108 C 0.610(2) 0.208(2) 0.063(2) 0.044(11) Uiso 1 1 d . .
H10E H 0.6497 0.2287 0.0327 0.053 Uiso 1 1 calc R U
C109 C 0.5505(19) 0.2335(19) 0.0976(19) 0.036(10) Uiso 1 1 d . .
C110 C 0.536(3) 0.303(3) 0.100(3) 0.074(15) Uiso 1 1 d . .
C111 C 0.563(3) 0.347(3) 0.049(3) 0.092(18) Uiso 1 1 d . .
H11B H 0.5947 0.3336 0.0160 0.110 Uiso 1 1 calc R U
C112 C 0.548(4) 0.420(4) 0.036(4) 0.15(3) Uiso 1 1 d . .
H11C H 0.5581 0.4546 -0.0029 0.178 Uiso 1 1 calc R U
C113 C 0.513(3) 0.423(3) 0.104(3) 0.093(18) Uiso 1 1 d . .
H11D H 0.5129 0.4610 0.1103 0.111 Uiso 1 1 calc R U
C114 C 0.483(4) 0.373(4) 0.149(4) 0.12(2) Uiso 1 1 d . .
H11E H 0.4504 0.3843 0.1837 0.147 Uiso 1 1 calc R U
C115 C 0.489(3) 0.309(3) 0.160(3) 0.071(15) Uiso 1 1 d . .
C116 C 0.481(2) 0.160(2) 0.397(2) 0.046(11) Uiso 1 1 d . .
C117 C 0.470(2) 0.102(2) 0.403(2) 0.050(12) Uiso 1 1 d . .
H11F H 0.4303 0.1002 0.3982 0.060 Uiso 1 1 calc R U
C118 C 0.508(2) 0.048(2) 0.414(2) 0.055(12) Uiso 1 1 d . .
H11G H 0.4980 0.0102 0.4131 0.065 Uiso 1 1 calc R U
C119 C 0.565(2) 0.047(2) 0.428(2) 0.051(12) Uiso 1 1 d . .
H11H H 0.5908 0.0073 0.4420 0.062 Uiso 1 1 calc R U
C120 C 0.579(2) 0.1067(19) 0.4186(19) 0.042(11) Uiso 1 1 d . .
H12B H 0.6201 0.1109 0.4197 0.050 Uiso 1 1 calc R U
C121 C 0.5365(19) 0.1600(18) 0.4080(18) 0.034(10) Uiso 1 1 d . .
C122 C 0.562(2) 0.219(2) 0.405(2) 0.058(13) Uiso 1 1 d . .
C123 C 0.624(2) 0.234(2) 0.388(2) 0.052(12) Uiso 1 1 d . .
H12C H 0.6637 0.2045 0.3822 0.063 Uiso 1 1 calc R U
C124 C 0.622(2) 0.302(2) 0.380(2) 0.048(12) Uiso 1 1 d . .
C125 C 0.6743(18) 0.3424(17) 0.3559(17) 0.026(9) Uiso 1 1 d . .
C126 C 0.665(2) 0.4064(19) 0.3331(18) 0.039(10) Uiso 1 1 d . .
H12D H 0.6228 0.4258 0.3289 0.047 Uiso 1 1 calc R U
C127 C 0.709(2) 0.442(2) 0.317(2) 0.063(13) Uiso 1 1 d . .
H12E H 0.7005 0.4878 0.3014 0.075 Uiso 1 1 calc R U
C128 C 0.771(2) 0.416(2) 0.322(2) 0.054(12) Uiso 1 1 d . .
H12F H 0.8047 0.4426 0.3099 0.065 Uiso 1 1 calc R U
C129 C 0.7800(18) 0.3510(18) 0.3431(17) 0.030(9) Uiso 1 1 d . .
C130 C 0.843(2) 0.3196(19) 0.3463(19) 0.038(10) Uiso 1 1 d . .
C131 C 0.904(2) 0.338(2) 0.326(2) 0.051(12) Uiso 1 1 d . .
H13B H 0.9169 0.3811 0.3008 0.062 Uiso 1 1 calc R U
C132 C 0.943(2) 0.287(2) 0.345(2) 0.061(13) Uiso 1 1 d . .
C133 C 1.018(2) 0.277(2) 0.342(2) 0.055(12) Uiso 1 1 d . .
C134 C 1.044(2) 0.329(2) 0.326(2) 0.057(13) Uiso 1 1 d . .
H13C H 1.0191 0.3695 0.3128 0.068 Uiso 1 1 calc R U
C135 C 1.104(3) 0.330(3) 0.326(3) 0.089(18) Uiso 1 1 d . .
H13D H 1.1248 0.3691 0.3133 0.107 Uiso 1 1 calc R U
C136 C 1.131(3) 0.271(3) 0.346(2) 0.073(15) Uiso 1 1 d . .
H13E H 1.1743 0.2693 0.3459 0.088 Uiso 1 1 calc R U
C137 C 1.1093(19) 0.2140(19) 0.3662(17) 0.032(10) Uiso 1 1 d . .
H13F H 1.1340 0.1745 0.3820 0.038 Uiso 1 1 calc R U
C138 C 1.050(3) 0.215(3) 0.363(3) 0.077(16) Uiso 1 1 d . .
C139 C 0.511(2) 0.195(2) 0.6145(19) 0.041(11) Uiso 1 1 d . .
C140 C 0.450(3) 0.200(3) 0.659(2) 0.071(15) Uiso 1 1 d . .
H14A H 0.4291 0.2422 0.6607 0.085 Uiso 1 1 calc R U
C141 C 0.419(2) 0.146(2) 0.701(2) 0.055(12) Uiso 1 1 d . .
H14B H 0.3794 0.1479 0.7361 0.066 Uiso 1 1 calc R U
C142 C 0.443(2) 0.086(2) 0.694(2) 0.058(13) Uiso 1 1 d . .
H14C H 0.4189 0.0485 0.7206 0.069 Uiso 1 1 calc R U
C143 C 0.502(2) 0.084(2) 0.649(2) 0.047(11) Uiso 1 1 d . .
H14D H 0.5187 0.0421 0.6449 0.056 Uiso 1 1 calc R U
C144 C 0.539(2) 0.133(2) 0.609(2) 0.043(11) Uiso 1 1 d . .
C145 C 0.600(3) 0.125(2) 0.561(2) 0.065(14) Uiso 1 1 d . .
C146 C 0.629(2) 0.071(2) 0.544(2) 0.048(11) Uiso 1 1 d . .
H14E H 0.6127 0.0296 0.5597 0.057 Uiso 1 1 calc R U
C147 C 0.687(2) 0.094(2) 0.500(2) 0.053(12) Uiso 1 1 d . .
C148 C 0.7436(19) 0.0678(18) 0.4540(18) 0.034(10) Uiso 1 1 d . .
C149 C 0.749(2) 0.0050(19) 0.4575(19) 0.037(10) Uiso 1 1 d . .
H14F H 0.7139 -0.0226 0.4884 0.045 Uiso 1 1 calc R U
C150 C 0.800(2) -0.018(2) 0.419(2) 0.061(13) Uiso 1 1 d . .
H15A H 0.8056 -0.0634 0.4257 0.074 Uiso 1 1 calc R U
C151 C 0.848(2) 0.025(2) 0.369(2) 0.052(12) Uiso 1 1 d . .
H15B H 0.8846 0.0107 0.3378 0.063 Uiso 1 1 calc R U
C152 C 0.839(2) 0.086(2) 0.3674(19) 0.041(11) Uiso 1 1 d . .
C153 C 0.880(2) 0.1358(19) 0.3145(19) 0.038(10) Uiso 1 1 d . .
C154 C 0.859(2) 0.195(2) 0.288(2) 0.054(12) Uiso 1 1 d . .
H15C H 0.8161 0.2154 0.3047 0.065 Uiso 1 1 calc R U
C155 C 0.910(2) 0.223(2) 0.232(2) 0.045(11) Uiso 1 1 d . .
C156 C 0.9100(16) 0.2888(14) 0.1823(13) 0.037(10) Uiso 1 1 d D .
C157 C 0.8627(19) 0.3352(16) 0.1996(14) 0.064(14) Uiso 1 1 d D .
H15D H 0.8332 0.3255 0.2418 0.077 Uiso 1 1 calc R U
C158 C 0.858(2) 0.3951(16) 0.1565(16) 0.081(16) Uiso 1 1 d D .
H15E H 0.8233 0.4269 0.1683 0.097 Uiso 1 1 calc R U
C159 C 0.9015(18) 0.4099(15) 0.0970(15) 0.052(12) Uiso 1 1 d D .
H15F H 0.9001 0.4530 0.0675 0.063 Uiso 1 1 calc R U
C160 C 0.9473(19) 0.3631(16) 0.0794(14) 0.067(14) Uiso 1 1 d D .
H16B H 0.9755 0.3722 0.0368 0.081 Uiso 1 1 calc R U
C161 C 0.9529(17) 0.3032(14) 0.1225(14) 0.047(11) Uiso 1 1 d D .
C162 C 0.9916(18) 0.1482(18) -0.0065(17) 0.029(9) Uiso 1 1 d . .
C163 C 1.0060(17) 0.0882(16) 0.0354(16) 0.023(9) Uiso 1 1 d . .
H16C H 1.0412 0.0839 0.0495 0.028 Uiso 1 1 calc R U
C164 C 0.973(2) 0.039(2) 0.055(2) 0.045(11) Uiso 1 1 d . .
H16D H 0.9905 -0.0017 0.0777 0.054 Uiso 1 1 calc R U
C165 C 0.919(2) 0.041(2) 0.047(2) 0.049(12) Uiso 1 1 d . .
H16E H 0.8909 0.0050 0.0690 0.059 Uiso 1 1 calc R U
C166 C 0.903(2) 0.1013(19) 0.0014(19) 0.041(11) Uiso 1 1 d . .
H16F H 0.8690 0.1037 -0.0130 0.050 Uiso 1 1 calc R U
C167 C 0.934(2) 0.149(2) -0.018(2) 0.052(12) Uiso 1 1 d . .
C168 C 0.9149(19) 0.2116(18) -0.0657(18) 0.035(10) Uiso 1 1 d . .
C169 C 0.8509(18) 0.2342(17) -0.0717(17) 0.027(9) Uiso 1 1 d . .
H16G H 0.8102 0.2128 -0.0482 0.032 Uiso 1 1 calc R U
C170 C 0.8607(19) 0.2898(18) -0.1160(18) 0.033(10) Uiso 1 1 d . .
C171 C 0.803(2) 0.3324(19) -0.1262(19) 0.037(10) Uiso 1 1 d . .
C172 C 0.815(2) 0.401(2) -0.158(2) 0.053(12) Uiso 1 1 d . .
H17A H 0.8575 0.4157 -0.1714 0.063 Uiso 1 1 calc R U
C173 C 0.762(2) 0.443(2) -0.168(2) 0.062(13) Uiso 1 1 d . .
H17B H 0.7667 0.4887 -0.1886 0.075 Uiso 1 1 calc R U
C174 C 0.697(2) 0.418(2) -0.147(2) 0.060(13) Uiso 1 1 d . .
H17C H 0.6578 0.4466 -0.1488 0.072 Uiso 1 1 calc R U
C175 C 0.693(2) 0.353(2) -0.124(2) 0.049(12) Uiso 1 1 d . .
C176 C 0.630(2) 0.322(2) -0.102(2) 0.056(13) Uiso 1 1 d . .
C177 C 0.564(3) 0.341(3) -0.091(2) 0.070(15) Uiso 1 1 d . .
H17D H 0.5458 0.3850 -0.0958 0.084 Uiso 1 1 calc R U
C178 C 0.531(2) 0.295(2) -0.075(2) 0.058(13) Uiso 1 1 d . .
C179 C 0.461(2) 0.291(2) -0.060(2) 0.052(12) Uiso 1 1 d . .
C180 C 0.420(2) 0.351(2) -0.078(2) 0.049(12) Uiso 1 1 d . .
H18A H 0.4376 0.3921 -0.0963 0.059 Uiso 1 1 calc R U
C181 C 0.355(3) 0.346(3) -0.068(3) 0.075(15) Uiso 1 1 d . .
H18B H 0.3275 0.3838 -0.0804 0.090 Uiso 1 1 calc R U
C182 C 0.332(3) 0.289(3) -0.042(3) 0.088(17) Uiso 1 1 d . .
H18C H 0.2866 0.2873 -0.0370 0.106 Uiso 1 1 calc R U
C183 C 0.368(2) 0.229(2) -0.021(2) 0.053(12) Uiso 1 1 d . .
H18D H 0.3489 0.1880 -0.0015 0.063 Uiso 1 1 calc R U
C184 C 0.432(2) 0.232(2) -0.030(2) 0.052(12) Uiso 1 1 d . .
C185 C 0.295(3) 0.263(2) 0.207(3) 0.065(14) Uiso 1 1 d . .
H18E H 0.2854 0.2423 0.2501 0.078 Uiso 1 1 calc R U
C186 C 0.240(3) 0.301(2) 0.193(2) 0.064(14) Uiso 1 1 d . .
H18F H 0.1948 0.3006 0.2211 0.076 Uiso 1 1 calc R U
C187 C 0.264(3) 0.341(2) 0.126(2) 0.071(15) Uiso 1 1 d . .
H18G H 0.2326 0.3719 0.1097 0.085 Uiso 1 1 calc R U
C188 C 0.330(3) 0.337(3) 0.086(3) 0.092(18) Uiso 1 1 d . .
H18H H 0.3437 0.3641 0.0431 0.111 Uiso 1 1 calc R U
C189 C 0.377(3) 0.288(3) 0.113(3) 0.078(16) Uiso 1 1 d . .
H18I H 0.4220 0.2832 0.0865 0.093 Uiso 1 1 calc R U
C190 C 0.566(3) 0.330(3) 0.252(3) 0.075(15) Uiso 1 1 d . .
H19B H 0.5317 0.3633 0.2597 0.091 Uiso 1 1 calc R U
C191 C 0.630(3) 0.341(3) 0.233(3) 0.077(16) Uiso 1 1 d . .
H19C H 0.6422 0.3828 0.2259 0.092 Uiso 1 1 calc R U
C192 C 0.680(3) 0.288(3) 0.225(3) 0.084(17) Uiso 1 1 d . .
H19D H 0.7250 0.2934 0.2175 0.101 Uiso 1 1 calc R U
C193 C 0.669(3) 0.241(3) 0.227(2) 0.064(14) Uiso 1 1 d . .
H19E H 0.7042 0.2091 0.2169 0.076 Uiso 1 1 calc R U
C194 C 0.604(3) 0.231(2) 0.243(2) 0.065(14) Uiso 1 1 d . .
H19F H 0.5961 0.1914 0.2430 0.078 Uiso 1 1 calc R U
C195 C 0.297(3) 0.266(3) 0.497(3) 0.070(15) Uiso 1 1 d . .
H19G H 0.2861 0.3026 0.4649 0.084 Uiso 1 1 calc R U
C196 C 0.243(4) 0.238(3) 0.550(3) 0.11(2) Uiso 1 1 d . .
H19H H 0.1963 0.2510 0.5564 0.134 Uiso 1 1 calc R U
C197 C 0.266(4) 0.190(3) 0.591(3) 0.10(2) Uiso 1 1 d . .
H19I H 0.2356 0.1655 0.6301 0.124 Uiso 1 1 calc R U
C198 C 0.334(4) 0.176(3) 0.579(3) 0.11(2) Uiso 1 1 d . .
H19J H 0.3478 0.1428 0.6108 0.133 Uiso 1 1 calc R U
C199 C 0.383(3) 0.208(3) 0.523(3) 0.079(16) Uiso 1 1 d . .
H19K H 0.4300 0.1996 0.5142 0.095 Uiso 1 1 calc R U
C200 C 1.176(2) 0.2162(19) 0.126(2) 0.041(11) Uiso 1 1 d . .
H20B H 1.1853 0.2370 0.0825 0.050 Uiso 1 1 calc R U
C201 C 1.235(2) 0.182(2) 0.143(2) 0.051(12) Uiso 1 1 d . .
H20C H 1.2781 0.1804 0.1110 0.061 Uiso 1 1 calc R U
C202 C 1.228(2) 0.154(2) 0.201(2) 0.059(13) Uiso 1 1 d . .
H20D H 1.2624 0.1289 0.2163 0.071 Uiso 1 1 calc R U
C203 C 1.164(3) 0.165(3) 0.237(3) 0.087(17) Uiso 1 1 d . .
H20E H 1.1534 0.1494 0.2809 0.104 Uiso 1 1 calc R U
C204 C 1.114(3) 0.196(2) 0.217(2) 0.061(13) Uiso 1 1 d . .
H20F H 1.0710 0.2000 0.2481 0.074 Uiso 1 1 calc R U
C205 C 0.895(2) 0.320(2) 0.002(2) 0.044(11) Uiso 1 1 d . .
H20G H 0.9286 0.3495 -0.0284 0.052 Uiso 1 1 calc R U
C206 C 0.833(2) 0.333(2) 0.006(2) 0.057(13) Uiso 1 1 d . .
H20H H 0.8226 0.3737 -0.0221 0.069 Uiso 1 1 calc R U
C207 C 0.786(4) 0.298(3) 0.043(3) 0.11(2) Uiso 1 1 d . .
H20I H 0.7413 0.3124 0.0436 0.136 Uiso 1 1 calc R U
C208 C 0.801(3) 0.236(3) 0.085(3) 0.083(16) Uiso 1 1 d . .
H20J H 0.7680 0.2050 0.1144 0.099 Uiso 1 1 calc R U
C209 C 0.870(2) 0.224(2) 0.080(2) 0.061(13) Uiso 1 1 d . .
H20K H 0.8845 0.1852 0.1071 0.073 Uiso 1 1 calc R U
C210 C 1.100(3) 0.166(3) -0.158(2) 0.073(15) Uiso 1 1 d . .
H21B H 1.0541 0.1582 -0.1415 0.087 Uiso 1 1 calc R U
C211 C 1.146(3) 0.125(3) -0.184(3) 0.078(16) Uiso 1 1 d . .
H21C H 1.1343 0.0867 -0.1833 0.094 Uiso 1 1 calc R U
C212 C 1.214(3) 0.142(3) -0.213(3) 0.10(2) Uiso 1 1 d . .
H21D H 1.2493 0.1158 -0.2318 0.122 Uiso 1 1 calc R U
C213 C 1.224(4) 0.195(3) -0.211(3) 0.11(2) Uiso 1 1 d . .
H21E H 1.2698 0.2062 -0.2310 0.135 Uiso 1 1 calc R U
C214 C 1.177(2) 0.237(2) -0.185(2) 0.064(14) Uiso 1 1 d . .
H21F H 1.1877 0.2770 -0.1882 0.076 Uiso 1 1 calc R U
N1S N 0.173(3) 0.382(3) 0.607(4) 0.186(16) Uiso 1 1 d G U
C1S C 0.215(4) 0.412(3) 0.546(3) 0.186(16) Uiso 1 1 d G U
H1S H 0.1966 0.4401 0.5152 0.223 Uiso 1 1 calc R U
C2S C 0.285(4) 0.400(3) 0.529(3) 0.186(16) Uiso 1 1 d G U
H2S H 0.3135 0.4208 0.4876 0.223 Uiso 1 1 calc R U
C3S C 0.312(3) 0.359(3) 0.574(4) 0.186(16) Uiso 1 1 d G U
H3S H 0.3591 0.3512 0.5627 0.223 Uiso 1 1 calc R U
C4S C 0.269(4) 0.329(3) 0.635(3) 0.186(16) Uiso 1 1 d G U
H4S H 0.2878 0.3009 0.6656 0.223 Uiso 1 1 calc R U
C5S C 0.200(4) 0.341(3) 0.651(2) 0.186(16) Uiso 1 1 d G U
H5S H 0.1708 0.3202 0.6932 0.223 Uiso 1 1 calc R U
N2S N 0.079(3) 0.275(3) 0.498(3) 0.169(14) Uiso 1 1 d G U
C6S C 0.109(3) 0.335(3) 0.467(2) 0.169(14) Uiso 1 1 d G U
H6S H 0.1381 0.3459 0.4244 0.203 Uiso 1 1 calc R U
C7S C 0.095(3) 0.378(2) 0.498(3) 0.169(14) Uiso 1 1 d G U
H7S H 0.1152 0.4181 0.4762 0.203 Uiso 1 1 calc R U
C8S C 0.052(3) 0.361(3) 0.559(3) 0.169(14) Uiso 1 1 d G U
H8S H 0.0424 0.3905 0.5805 0.203 Uiso 1 1 calc R U
C9S C 0.022(3) 0.302(3) 0.591(2) 0.169(14) Uiso 1 1 d G U
H9S H -0.0074 0.2908 0.6330 0.203 Uiso 1 1 calc R U
C10S C 0.036(3) 0.259(2) 0.560(3) 0.169(14) Uiso 1 1 d G U
H10S H 0.0155 0.2186 0.5812 0.203 Uiso 1 1 calc R U
N3S N 0.626(3) 0.689(4) 0.287(3) 0.194(17) Uiso 1 1 d G U
C11S C 0.681(4) 0.643(3) 0.283(3) 0.194(17) Uiso 1 1 d G U
H11S H 0.6922 0.6177 0.3190 0.233 Uiso 1 1 calc R U
C12S C 0.719(3) 0.633(3) 0.227(4) 0.194(17) Uiso 1 1 d G U
H12S H 0.7566 0.6015 0.2248 0.233 Uiso 1 1 calc R U
C13S C 0.703(4) 0.670(4) 0.175(3) 0.194(17) Uiso 1 1 d G U
H13S H 0.7287 0.6632 0.1366 0.233 Uiso 1 1 calc R U
C14S C 0.648(4) 0.716(3) 0.178(3) 0.194(17) Uiso 1 1 d G U
H14S H 0.6365 0.7412 0.1426 0.233 Uiso 1 1 calc R U
C15S C 0.610(3) 0.726(3) 0.234(4) 0.194(17) Uiso 1 1 d G U
H15S H 0.5721 0.7573 0.2368 0.233 Uiso 1 1 calc R U
N4S N 0.670(2) 0.051(3) 0.277(3) 0.164(14) Uiso 1 1 d G U
C16S C 0.685(3) 0.049(3) 0.218(3) 0.164(14) Uiso 1 1 d G U
H16S H 0.6506 0.0449 0.2074 0.197 Uiso 1 1 calc R U
C17S C 0.752(3) 0.053(3) 0.176(2) 0.164(14) Uiso 1 1 d G U
H17S H 0.7621 0.0512 0.1365 0.197 Uiso 1 1 calc R U
C18S C 0.802(2) 0.059(3) 0.192(3) 0.164(14) Uiso 1 1 d G U
H18S H 0.8475 0.0613 0.1636 0.197 Uiso 1 1 calc R U
C19S C 0.787(3) 0.061(3) 0.251(3) 0.164(14) Uiso 1 1 d G U
H19S H 0.8215 0.0650 0.2616 0.197 Uiso 1 1 calc R U
C20S C 0.721(3) 0.057(3) 0.293(2) 0.164(14) Uiso 1 1 d G U
H20S H 0.7101 0.0587 0.3324 0.197 Uiso 1 1 calc R U
N5S N 0.076(3) 0.525(2) 0.127(3) 0.149(12) Uiso 1 1 d G U
C21S C 0.049(3) 0.524(2) 0.087(2) 0.149(12) Uiso 1 1 d G U
H21S H 0.0369 0.5637 0.0585 0.179 Uiso 1 1 calc R U
C22S C 0.040(3) 0.464(3) 0.088(3) 0.149(12) Uiso 1 1 d G U
H22S H 0.0217 0.4634 0.0607 0.179 Uiso 1 1 calc R U
C23S C 0.058(3) 0.406(2) 0.130(3) 0.149(12) Uiso 1 1 d G U
H23S H 0.0516 0.3654 0.1305 0.179 Uiso 1 1 calc R U
C24S C 0.085(3) 0.407(2) 0.170(2) 0.149(12) Uiso 1 1 d G U
H24S H 0.0968 0.3677 0.1981 0.179 Uiso 1 1 calc R U
C25S C 0.094(3) 0.467(3) 0.168(2) 0.149(12) Uiso 1 1 d G U
H25S H 0.1121 0.4680 0.1959 0.179 Uiso 1 1 calc R U

loop_
_atom_site_aniso_label
_atom_site_aniso_U_11
_atom_site_aniso_U_22
_atom_site_aniso_U_33
_atom_site_aniso_U_23
_atom_site_aniso_U_13
_atom_site_aniso_U_12
Cu1 0.063(4) 0.060(4) 0.046(4) -0.037(3) -0.029(3) 0.022(3)
Cu2 0.075(4) 0.054(4) 0.044(4) -0.030(3) -0.029(3) 0.011(3)
Cu3 0.071(4) 0.067(4) 0.047(4) -0.042(3) -0.025(3) 0.015(3)
Cu4 0.068(4) 0.058(4) 0.058(4) -0.042(3) -0.027(3) 0.017(3)
Cu5 0.062(4) 0.060(4) 0.072(4) -0.051(4) -0.035(3) 0.028(3)
Cu6 0.073(4) 0.049(4) 0.060(4) -0.040(3) -0.034(3) 0.028(3)
Cu7 0.068(4) 0.053(4) 0.047(4) -0.036(3) -0.023(3) 0.017(3)
Cu8 0.069(4) 0.052(4) 0.043(4) -0.032(3) -0.026(3) 0.015(3)
Cu9 0.070(4) 0.047(3) 0.040(4) -0.026(3) -0.031(3) 0.017(3)
Cu10 0.072(4) 0.042(3) 0.025(3) -0.015(3) -0.024(3) 0.015(3)
Cu11 0.064(4) 0.041(3) 0.028(3) -0.019(3) -0.021(3) 0.019(3)
Cu12 0.064(4) 0.052(4) 0.059(4) -0.040(3) -0.033(3) 0.026(3)
Cu13 0.064(4) 0.044(3) 0.043(4) -0.019(3) -0.025(3) 0.009(3)
Cu14 0.082(5) 0.045(4) 0.055(4) -0.026(3) -0.033(3) 0.016(3)
Cu15 0.063(4) 0.049(4) 0.055(4) -0.034(3) -0.029(3) 0.023(3)
Cu16 0.062(4) 0.048(4) 0.039(3) -0.023(3) -0.028(3) 0.025(3)

loop_
_atom_type_symbol
_atom_type_description
_atom_type_scat_dispersion_real
_atom_type_scat_dispersion_imag
_atom_type_scat_source
C C -0.0020 0.0020 'WCROMER Program in WinGX L.Kissel & R.H.Pratt Acta Cryst A46 170 1990'
H H 0.0000 0.0000 'WCROMER Program in WinGX L.Kissel & R.H.Pratt Acta Cryst A46 170 1990'
Cu Cu 0.1330 1.4803 'WCROMER Program in WinGX L.Kissel & R.H.Pratt Acta Cryst A46 170 1990'
N N -0.0031 0.0040 'WCROMER Program in WinGX L.Kissel & R.H.Pratt Acta Cryst A46 170 1990'
O O -0.0041 0.0074 'WCROMER Program in WinGX L.Kissel & R.H.Pratt Acta Cryst A46 170 1990'

loop_
_geom_angle_atom_site_label_1
_geom_angle_atom_site_label_2
_geom_angle_atom_site_label_3
_geom_angle
N40 Cu1 O16 90.3(15)
N40 Cu1 N1 164.0(14)
O16 Cu1 N1 96.9(15)
N40 Cu1 O1 86.3(13)
O16 Cu1 O1 159.8(13)
N1 Cu1 O1 91.6(12)
N24 Cu2 N3 149.8(14)
N24 Cu2 N4 97.9(13)
N3 Cu2 N4 77.8(15)
N24 Cu2 N2 106.9(13)
N3 Cu2 N2 78.2(15)
N4 Cu2 N2 154.7(14)
N24 Cu2 O17 96.1(12)
N3 Cu2 O17 113.7(13)
N4 Cu2 O17 90.2(12)
N2 Cu2 O17 92.2(12)
O10 Cu3 N5 156.0(14)
O10 Cu3 O2 71.1(13)
N5 Cu3 O2 87.4(13)
O10 Cu3 N25 89.8(14)
N5 Cu3 N25 107.1(13)
O2 Cu3 N25 154.5(13)
O10 Cu3 N41 92.5(14)
N5 Cu3 N41 101.7(14)
O2 Cu3 N41 99.8(14)
N25 Cu3 N41 97.7(15)
O10 Cu3 Cu4 38.4(10)
N5 Cu3 Cu4 117.7(10)
O2 Cu3 Cu4 37.4(8)
N25 Cu3 Cu4 118.1(10)
N41 Cu3 Cu4 111.7(10)
O2 Cu4 O11 101.3(13)
O2 Cu4 O10 71.2(13)
O11 Cu4 O10 169.0(13)
O2 Cu4 N42 151.0(15)
O11 Cu4 N42 90.8(16)
O10 Cu4 N42 92.5(16)
O2 Cu4 O3 110.2(12)
O11 Cu4 O3 73.9(13)
O10 Cu4 O3 115.9(13)
N42 Cu4 O3 98.3(15)
O2 Cu4 Cu3 39.1(9)
O11 Cu4 Cu3 132.9(9)
O10 Cu4 Cu3 36.9(10)
N42 Cu4 Cu3 115.5(13)
O3 Cu4 Cu3 133.0(9)
O2 Cu4 Cu5 121.9(9)
O11 Cu4 Cu5 37.6(9)
O10 Cu4 Cu5 153.4(10)
N42 Cu4 Cu5 83.3(13)
O3 Cu4 Cu5 39.8(9)
Cu3 Cu4 Cu5 160.9(3)
O11 Cu5 N6 164.8(14)
O11 Cu5 N26 91.2(13)
N6 Cu5 N26 101.2(14)
O11 Cu5 O3 76.9(13)
N6 Cu5 O3 88.0(14)
N26 Cu5 O3 137.6(14)
O11 Cu5 N43 91.1(13)
N6 Cu5 N43 94.7(15)
N26 Cu5 N43 102.6(15)
O3 Cu5 N43 118.0(14)
O11 Cu5 Cu4 37.6(9)
N6 Cu5 Cu4 128.5(11)
N26 Cu5 Cu4 107.1(10)
O3 Cu5 Cu4 43.0(9)
N43 Cu5 Cu4 119.0(9)
N7 Cu6 N8 81.1(14)
N7 Cu6 N27 95.2(14)
N8 Cu6 N27 144.5(15)
N7 Cu6 N9 157.4(14)
N8 Cu6 N9 76.4(13)
N27 Cu6 N9 104.6(14)
N7 Cu6 O19 92.2(14)
N8 Cu6 O19 115.7(13)
N27 Cu6 O19 99.6(14)
N9 Cu6 O19 95.1(13)
N31 Cu7 O13 88.4(15)
N31 Cu7 N10 162.2(15)
O13 Cu7 N10 100.0(14)
N31 Cu7 O4 89.6(13)
O13 Cu7 O4 159.6(13)
N10 Cu7 O4 87.8(13)
N32 Cu8 N29 174.1(17)
N32 Cu8 O4 87.1(14)
N29 Cu8 O4 94.1(13)
N32 Cu8 O5 99.9(14)
N29 Cu8 O5 85.4(13)
O4 Cu8 O5 105.4(10)
N30 Cu9 O12 91.6(14)
N30 Cu9 N11 162.8(13)
O12 Cu9 N11 98.1(12)
N30 Cu9 O5 90.3(13)
O12 Cu9 O5 156.0(11)
N11 Cu9 O5 86.7(12)
N12 Cu10 N34 104.3(15)
N12 Cu10 N13 78.6(15)
N34 Cu10 N13 157.7(14)
N12 Cu10 N14 156.5(15)
N34 Cu10 N14 97.9(15)
N13 Cu10 N14 83.8(15)
O14 Cu11 N15 158.4(12)
O14 Cu11 O6 72.0(11)
N15 Cu11 O6 87.2(13)
O14 Cu11 N35 94.3(12)
N15 Cu11 N35 102.6(14)
O6 Cu11 N35 153.6(12)
O14 Cu11 N44 103.1(11)
N15 Cu11 N44 87.4(12)
O6 Cu11 N44 105.2(12)
N35 Cu11 N44 99.8(11)
O14 Cu11 Cu12 38.1(7)
N15 Cu11 Cu12 120.4(10)
O6 Cu11 Cu12 37.9(8)
N35 Cu11 Cu12 119.9(9)
N44 Cu11 Cu12 120.5(9)
O6 Cu12 O14 74.3(11)
O6 Cu12 O15 98.1(11)
O14 Cu12 O15 169.1(11)
O6 Cu12 O7 110.9(13)
O14 Cu12 O7 112.7(11)
O15 Cu12 O7 77.1(11)
O6 Cu12 N45 152.9(15)
O14 Cu12 N45 94.2(13)
O15 Cu12 N45 89.3(12)
O7 Cu12 N45 96.1(14)
O6 Cu12 Cu11 39.9(9)
O14 Cu12 Cu11 38.5(8)
O15 Cu12 Cu11 131.5(8)
O7 Cu12 Cu11 131.3(8)
N45 Cu12 Cu11 118.7(11)
O6 Cu12 Cu13 118.8(9)
O14 Cu12 Cu13 151.8(8)
O15 Cu12 Cu13 38.9(8)
O7 Cu12 Cu13 40.6(8)
N45 Cu12 Cu13 82.8(11)
Cu11 Cu12 Cu13 158.3(2)
N16 Cu13 O15 164.7(13)
N16 Cu13 O7 86.1(14)
O15 Cu13 O7 78.7(11)
N16 Cu13 N36 102.4(14)
O15 Cu13 N36 90.5(12)
O7 Cu13 N36 138.7(13)
N16 Cu13 N46 98.0(16)
O15 Cu13 N46 88.4(13)
O7 Cu13 N46 121.9(14)
N36 Cu13 N46 97.2(14)
N16 Cu13 Cu12 126.7(11)
O15 Cu13 Cu12 39.1(7)
O7 Cu13 Cu12 42.2(9)
N36 Cu13 Cu12 110.2(10)
N46 Cu13 Cu12 117.7(11)
N18 Cu14 N37 154.1(18)
N18 Cu14 N17 79.1(16)
N37 Cu14 N17 95.9(17)
N18 Cu14 N19 75.5(16)
N37 Cu14 N19 108.9(17)
N17 Cu14 N19 154.1(15)
N18 Cu14 O18 104.1(15)
N37 Cu14 O18 101.3(16)
N17 Cu14 O18 90.4(12)
N19 Cu14 O18 91.5(11)
N21 Cu15 N20 168.1(15)
N21 Cu15 O9 89.7(14)
N20 Cu15 O9 94.2(16)
N21 Cu15 O8 90.0(13)
N20 Cu15 O8 89.1(15)
O9 Cu15 O8 165.4(12)
N39 Cu16 N22 169.0(15)
N39 Cu16 O1 84.4(14)
N22 Cu16 O1 101.1(13)
N39 Cu16 O8 101.7(14)
N22 Cu16 O8 85.0(12)
O1 Cu16 O8 113.4(10)
C1 O1 Cu1 115(2)
C1 O1 Cu16 130(2)
Cu1 O1 Cu16 114.5(12)
C23 O2 Cu4 132(3)
C23 O2 Cu3 123(2)
Cu4 O2 Cu3 103.5(14)
C24 O3 Cu5 126(2)
C24 O3 Cu4 130(2)
Cu5 O3 Cu4 97.2(13)
C46 O4 Cu7 125(2)
C46 O4 Cu8 124(2)
Cu7 O4 Cu8 108.4(12)
C47 O5 Cu9 119(2)
C47 O5 Cu8 132(2)
Cu9 O5 Cu8 108.5(13)
C69 O6 Cu12 135(3)
C69 O6 Cu11 122(3)
Cu12 O6 Cu11 102.2(14)
C70 O7 Cu13 127(3)
C70 O7 Cu12 131(3)
Cu13 O7 Cu12 97.2(13)
C92 O8 Cu15 120(3)
C92 O8 Cu16 131(3)
Cu15 O8 Cu16 109.2(13)
C93 O9 Cu15 127(3)
C115 O10 Cu3 127(3)
C115 O10 Cu4 128(3)
Cu3 O10 Cu4 104.7(17)
C116 O11 Cu4 121(2)
C116 O11 Cu5 127(2)
Cu4 O11 Cu5 104.9(15)
C138 O12 Cu9 131(3)
C139 O13 Cu7 128(3)
C161 O14 Cu12 126(2)
C161 O14 Cu11 128(2)
Cu12 O14 Cu11 103.4(12)
C162 O15 Cu13 131(2)
C162 O15 Cu12 117(2)
Cu13 O15 Cu12 102.0(11)
C184 O16 Cu1 130(3)
N2 N1 C7 104(3)
N2 N1 Cu1 131(2)
C7 N1 Cu1 123(3)
C9 N2 N1 111(3)
C9 N2 Cu2 116(3)
N1 N2 Cu2 130(2)
C14 N3 C10 118(4)
C14 N3 Cu2 123(3)
C10 N3 Cu2 118(3)
C15 N4 N5 112(3)
C15 N4 Cu2 114(3)
N5 N4 Cu2 133(3)
C17 N5 N4 106(3)
C17 N5 Cu3 134(3)
N4 N5 Cu3 119(2)
N7 N6 C30 109(3)
N7 N6 Cu5 124(3)
C30 N6 Cu5 126(3)
N6 N7 C32 105(3)
N6 N7 Cu6 134(3)
C32 N7 Cu6 121(3)
C37 N8 C33 117(4)
C37 N8 Cu6 123(3)
C33 N8 Cu6 119(2)
C38 N9 N10 109(3)
C38 N9 Cu6 114(3)
N10 N9 Cu6 134(2)
C40 N10 N9 104(3)
C40 N10 Cu7 129(3)
N9 N10 Cu7 127(3)
C53 N11 N12 108(3)
C53 N11 Cu9 127(3)
N12 N11 Cu9 123(3)
N11 N12 C55 106(3)
N11 N12 Cu10 135(3)
C55 N12 Cu10 116(3)
C56 N13 C60 123(4)
C56 N13 Cu10 121(3)
C60 N13 Cu10 116(3)
N15 N14 C61 115(3)
N15 N14 Cu10 139(3)
C61 N14 Cu10 105(2)
N14 N15 C63 109(3)
N14 N15 Cu11 121(3)
C63 N15 Cu11 130(3)
C76 N16 N17 103(3)
C76 N16 Cu13 134(3)
N17 N16 Cu13 123(3)
C78 N17 N16 110(3)
C78 N17 Cu14 117(3)
N16 N17 Cu14 132(3)
C79 N18 C83 113(4)
C79 N18 Cu14 121(3)
C83 N18 Cu14 125(3)
C84 N19 N20 113(3)
C84 N19 Cu14 119(3)
N20 N19 Cu14 126(3)
N19 N20 C86 103(4)
N19 N20 Cu15 133(3)
C86 N20 Cu15 123(3)
N22 N21 C99 98(3)
N22 N21 Cu15 123(3)
C99 N21 Cu15 137(3)
C101 N22 N21 109(4)
C101 N22 Cu16 132(3)
N21 N22 Cu16 119(3)
C106 N23 C102 118(3)
C107 N24 N25 102(3)
C107 N24 Cu2 134(3)
N25 N24 Cu2 121(2)
C109 N25 N24 109(3)
C109 N25 Cu3 125(3)
N24 N25 Cu3 121(3)
N27 N26 C122 105(3)
N27 N26 Cu5 125(3)
C122 N26 Cu5 128(3)
N26 N27 C124 111(3)
N26 N27 Cu6 122(3)
C124 N27 Cu6 124(3)
C125 N28 C129 124(3)
N30 N29 C130 107(3)
N30 N29 Cu8 125(3)
C130 N29 Cu8 128(3)
C132 N30 N29 103(3)
C132 N30 Cu9 137(3)
N29 N30 Cu9 117(2)
C145 N31 N32 108(3)
C145 N31 Cu7 138(3)
N32 N31 Cu7 112(3)
C147 N32 N31 99(3)
C147 N32 Cu8 133(3)
N31 N32 Cu8 127(3)
C148 N33 C152 117(3)
C153 N34 N35 104(3)
C153 N34 Cu10 134(3)
N35 N34 Cu10 120(2)
N34 N35 C155 110(3)
N34 N35 Cu11 129(2)
C155 N35 Cu11 118(3)
C168 N36 N37 111(3)
C168 N36 Cu13 122(3)
N37 N36 Cu13 120(3)
C170 N37 N36 102(4)
C170 N37 Cu14 131(3)
N36 N37 Cu14 125(3)
C171 N38 C175 116(3)
N40 N39 C176 109(3)
N40 N39 Cu16 121(3)
C176 N39 Cu16 130(3)
N39 N40 C178 105(3)
N39 N40 Cu1 120(3)
C178 N40 Cu1 134(3)
C185 N41 C189 115(5)
C185 N41 Cu3 124(4)
C189 N41 Cu3 119(4)
C190 N42 C194 110(4)
C190 N42 Cu4 127(4)
C194 N42 Cu4 123(3)
C199 N43 C195 126(5)
C199 N43 Cu5 115(4)
C195 N43 Cu5 120(4)
C200 N44 C204 108(4)
C200 N44 Cu11 119(3)
C204 N44 Cu11 109(3)
C209 N45 C205 124(4)
C209 N45 Cu12 115(4)
C205 N45 Cu12 121(3)
C210 N46 C214 122(5)
C210 N46 Cu13 120(4)
C214 N46 Cu13 118(3)
C2 C1 C6 128(4)
C2 C1 O1 114(4)
C6 C1 O1 118(4)
C1 C2 C3 115(4)
C1 C2 H2A 122.6
C3 C2 H2A 122.6
C4 C3 C2 123(4)
C4 C3 H3A 118.6
C2 C3 H3A 118.6
C3 C4 C5 126(4)
C3 C4 H4A 117.0
C5 C4 H4A 117.0
C4 C5 C6 113(4)
C4 C5 H5A 123.6
C6 C5 H5A 123.6
C7 C6 C1 131(4)
C7 C6 C5 113(4)
C1 C6 C5 115(4)
C8 C7 C6 135(4)
C8 C7 N1 110(3)
C6 C7 N1 115(4)
C7 C8 C9 105(3)
C7 C8 H8A 127.4
C9 C8 H8A 127.4
N2 C9 C8 109(4)
N2 C9 C10 118(4)
C8 C9 C10 132(4)
C11 C10 N3 118(4)
C11 C10 C9 136(4)
N3 C10 C9 106(3)
C12 C11 C10 120(4)
C12 C11 H11A 120.1
C10 C11 H11A 120.1
C11 C12 C13 120(5)
C11 C12 H12A 119.9
C13 C12 H12A 119.9
C14 C13 C12 121(5)
C14 C13 H13A 119.4
C12 C13 H13A 119.4
C13 C14 N3 122(4)
C13 C14 C15 137(4)
N3 C14 C15 101(3)
N4 C15 C16 105(4)
N4 C15 C14 125(4)
C16 C15 C14 130(4)
C17 C16 C15 109(4)
C17 C16 H16A 125.3
C15 C16 H16A 125.3
N5 C17 C16 107(4)
N5 C17 C18 116(4)
C16 C17 C18 137(4)
C23 C18 C17 126(4)
C23 C18 C19 120(4)
C17 C18 C19 114(4)
C20 C19 C18 117(4)
C20 C19 H19A 121.4
C18 C19 H19A 121.4
C19 C20 C21 125(5)
C19 C20 H20A 117.6
C21 C20 H20A 117.6
C22 C21 C20 120(4)
C22 C21 H21A 119.9
C20 C21 H21A 119.9
C21 C22 C23 118(4)
C21 C22 H22A 120.9
C23 C22 H22A 120.9
C18 C23 O2 125(4)
C18 C23 C22 119(4)
O2 C23 C22 115(4)
C25 C24 O3 120(3)
C25 C24 C29 121(4)
O3 C24 C29 118(3)
C24 C25 C26 119(4)
C24 C25 H25A 120.6
C26 C25 H25A 120.6
C25 C26 C27 120(4)
C25 C26 H26A 120.1
C27 C26 H26A 120.1
C28 C27 C26 117(5)
C28 C27 H27A 121.5
C26 C27 H27A 121.5
C27 C28 C29 123(5)
C27 C28 H28A 118.5
C29 C28 H28A 118.5
C28 C29 C24 119(4)
C28 C29 C30 120(4)
C24 C29 C30 120(4)
C31 C30 N6 109(4)
C31 C30 C29 126(4)
N6 C30 C29 125(4)
C30 C31 C32 108(5)
C30 C31 H31A 125.9
C32 C31 H31A 125.9
C31 C32 N7 108(4)
C31 C32 C33 143(5)
N7 C32 C33 108(4)
C34 C33 N8 122(3)
C34 C33 C32 126(4)
N8 C33 C32 110(3)
C35 C34 C33 120(4)
C35 C34 H34A 120.2
C33 C34 H34A 120.2
C34 C35 C36 117(4)
C34 C35 H35A 121.4
C36 C35 H35A 121.4
C37 C36 C35 122(4)
C37 C36 H36A 118.9
C35 C36 H36A 118.9
N8 C37 C36 120(5)
N8 C37 C38 112(4)
C36 C37 C38 128(4)
C39 C38 N9 109(4)
C39 C38 C37 138(4)
N9 C38 C37 113(4)
C38 C39 C40 105(4)
C38 C39 H39A 127.6
C40 C39 H39A 127.6
N10 C40 C39 113(4)
N10 C40 C41 120(4)
C39 C40 C41 126(4)
C42 C41 C46 115(4)
C42 C41 C40 120(4)
C46 C41 C40 122(4)
C43 C42 C41 120(5)
C43 C42 H42A 119.8
C41 C42 H42A 119.8
C44 C43 C42 120(5)
C44 C43 H43A 120.1
C42 C43 H43A 120.1
C43 C44 C45 119(5)
C43 C44 H44A 120.4
C45 C44 H44A 120.4
C46 C45 C44 124(4)
C46 C45 H45A 117.8
C44 C45 H45A 117.8
C45 C46 O4 121(4)
C45 C46 C41 119(4)
O4 C46 C41 121(3)
O5 C47 C48 120(3)
O5 C47 C52 123(3)
C48 C47 C52 117(4)
C49 C48 C47 121(4)
C49 C48 H48A 119.3
C47 C48 H48A 119.3
C50 C49 C48 119(4)
C50 C49 H49A 120.5
C48 C49 H49A 120.5
C51 C50 C49 125(5)
C51 C50 H50A 117.3
C49 C50 H50A 117.3
C50 C51 C52 118(4)
C50 C51 H51A 121.1
C52 C51 H51A 121.1
C51 C52 C47 119(4)
C51 C52 C53 120(4)
C47 C52 C53 121(4)
N11 C53 C54 110(3)
N11 C53 C52 119(4)
C54 C53 C52 131(4)
C55 C54 C53 102(3)
C55 C54 H54A 128.8
C53 C54 H54A 128.8
C54 C55 N12 114(3)
C54 C55 C56 134(4)
N12 C55 C56 111(3)
N13 C56 C57 123(4)
N13 C56 C55 108(3)
C57 C56 C55 129(4)
C58 C57 C56 114(5)
C58 C57 H57A 123.2
C56 C57 H57A 123.2
C57 C58 C59 123(5)
C57 C58 H58A 118.4
C59 C58 H58A 118.4
C60 C59 C58 119(4)
C60 C59 H59A 120.5
C58 C59 H59A 120.5
C61 C60 C59 127(4)
C61 C60 N13 115(4)
C59 C60 N13 118(4)
C60 C61 C62 143(4)
C60 C61 N14 120(4)
C62 C61 N14 97(3)
C63 C62 C61 110(4)
C63 C62 H62A 125.0
C61 C62 H62A 125.0
N15 C63 C62 109(4)
N15 C63 C64 118(3)
C62 C63 C64 133(4)
C69 C64 C63 123(4)
C69 C64 C65 123(4)
C63 C64 C65 114(3)
C66 C65 C64 117(4)
C66 C65 H65A 121.4
C64 C65 H65A 121.4
C65 C66 C67 120(4)
C65 C66 H66A 120.2
C67 C66 H66A 120.2
C68 C67 C66 126(4)
C68 C67 H67A 116.9
C66 C67 H67A 116.9
C67 C68 C69 115(4)
C67 C68 H68A 122.3
C69 C68 H68A 122.3
C64 C69 O6 125(4)
C64 C69 C68 118(4)
O6 C69 C68 117(4)
C71 C70 O7 125(4)
C71 C70 C75 113(4)
O7 C70 C75 122(4)
C72 C71 C70 128(5)
C72 C71 H71A 115.9
C70 C71 H71A 115.9
C71 C72 C73 124(5)
C71 C72 H72A 118.1
C73 C72 H72A 118.1
C72 C73 C74 120(5)
C72 C73 H73A 120.2
C74 C73 H73A 120.2
C75 C74 C73 111(5)
C75 C74 H74A 124.4
C73 C74 H74A 124.4
C70 C75 C74 124(4)
C70 C75 C76 120(4)
C74 C75 C76 116(4)
N16 C76 C77 115(4)
N16 C76 C75 120(4)
C77 C76 C75 125(4)
C76 C77 C78 102(4)
C76 C77 H77A 128.8
C78 C77 H77A 128.8
N17 C78 C77 110(4)
N17 C78 C79 111(4)
C77 C78 C79 139(5)
N18 C79 C80 125(5)
N18 C79 C78 111(5)
C80 C79 C78 124(5)
C79 C80 C81 119(5)
C79 C80 H80A 120.3
C81 C80 H80A 120.3
C82 C81 C80 121(5)
C82 C81 H81A 119.4
C80 C81 H81A 119.4
C81 C82 C83 113(5)
C81 C82 H82A 123.7
C83 C82 H82A 123.7
C84 C83 N18 107(4)
C84 C83 C82 125(4)
N18 C83 C82 128(4)
N19 C84 C85 105(4)
N19 C84 C83 112(4)
C85 C84 C83 143(4)
C86 C85 C84 115(5)
C86 C85 H85A 122.5
C84 C85 H85A 122.5
C85 C86 N20 104(4)
C85 C86 C87 141(5)
N20 C86 C87 115(4)
C92 C87 C88 123(5)
C92 C87 C86 127(5)
C88 C87 C86 109(4)
C89 C88 C87 113(5)
C89 C88 H88A 123.5
C87 C88 H88A 123.5
C88 C89 C90 126(5)
C88 C89 H89A 117.0
C90 C89 H89A 117.0
C89 C90 C91 113(6)
C89 C90 H90A 123.6
C91 C90 H90A 123.6
C92 C91 C90 127(6)
C92 C91 H91A 116.7
C90 C91 H91A 116.7
C87 C92 C91 117(5)
C87 C92 O8 123(4)
C91 C92 O8 120(5)
C94 C93 C98 112(4)
C94 C93 O9 123(4)
C98 C93 O9 124(4)
C93 C94 C95 128(4)
C93 C94 H94A 116.0
C95 C94 H94A 116.0
C96 C95 C94 116(5)
C96 C95 H95A 122.0
C94 C95 H95A 122.0
C95 C96 C97 122(5)
C95 C96 H96A 119.0
C97 C96 H96A 119.0
C96 C97 C98 116(4)
C96 C97 H97A 122.2
C98 C97 H97A 122.2
C93 C98 C97 126(4)
C93 C98 C99 124(4)
C97 C98 C99 110(4)
C100 C99 N21 113(4)
C100 C99 C98 137(4)
N21 C99 C98 110(4)
C100 C99 C101 38(2)
N21 C99 C101 75(2)
C98 C99 C101 175(4)
C99 C100 C101 106(4)
C99 C100 H10A 127.0
C101 C100 H10A 127.0
N22 C101 C100 114(4)
N22 C101 C102 116(4)
C100 C101 C102 129(4)
N22 C101 C99 78(3)
C100 C101 C99 36(2)
C102 C101 C99 163(4)
C103 C102 N23 124(4)
C103 C102 C101 121(4)
N23 C102 C101 114(4)
C102 C103 C104 123(4)
C102 C103 H10B 118.6
C104 C103 H10B 118.6
C103 C104 C105 110(4)
C103 C104 H10C 124.9
C105 C104 H10C 124.9
C106 C105 C104 123(4)
C106 C105 H10D 118.5
C104 C105 H10D 118.5
N23 C106 C105 121(4)
N23 C106 C107 126(4)
C105 C106 C107 113(4)
N24 C107 C108 116(4)
N24 C107 C106 124(4)
C108 C107 C106 119(5)
C107 C108 C109 101(4)
C107 C108 H10E 129.3
C109 C108 H10E 129.3
N25 C109 C108 111(4)
N25 C109 C110 122(4)
C108 C109 C110 127(4)
C111 C110 C115 128(6)
C111 C110 C109 115(5)
C115 C110 C109 116(5)
C110 C111 C112 126(7)
C110 C111 H11B 117.1
C112 C111 H11B 117.1
C111 C112 C113 103(7)
C111 C112 H11C 128.6
C113 C112 H11C 128.6
C114 C113 C112 120(7)
C114 C113 H11D 120.2
C112 C113 H11D 120.2
C113 C114 C115 134(8)
C113 C114 H11E 113.1
C115 C114 H11E 113.1
O10 C115 C114 130(6)
O10 C115 C110 125(5)
C114 C115 C110 105(6)
C117 C116 C121 114(4)
C117 C116 O11 125(4)
C121 C116 O11 120(4)
C118 C117 C116 127(4)
C118 C117 H11F 116.6
C116 C117 H11F 116.6
C117 C118 C119 119(4)
C117 C118 H11G 120.3
C119 C118 H11G 120.3
C120 C119 C118 113(4)
C120 C119 H11H 123.3
C118 C119 H11H 123.3
C121 C120 C119 123(4)
C121 C120 H12B 118.6
C119 C120 H12B 118.6
C120 C121 C116 122(4)
C120 C121 C122 111(3)
C116 C121 C122 126(4)
C123 C122 N26 110(4)
C123 C122 C121 131(4)
N26 C122 C121 117(4)
C122 C123 C124 109(4)
C122 C123 H12C 125.7
C124 C123 H12C 125.7
C125 C124 N27 126(4)
C125 C124 C123 130(4)
N27 C124 C123 103(3)
N28 C125 C126 119(3)
N28 C125 C124 119(4)
C126 C125 C124 122(4)
C127 C126 C125 121(4)
C127 C126 H12D 119.4
C125 C126 H12D 119.4
C126 C127 C128 121(5)
C126 C127 H12E 119.4
C128 C127 H12E 119.4
C129 C128 C127 117(4)
C129 C128 H12F 121.6
C127 C128 H12F 121.6
N28 C129 C128 118(4)
N28 C129 C130 121(3)
C128 C129 C130 121(4)
C131 C130 C129 136(4)
C131 C130 N29 106(4)
C129 C130 N29 117(3)
C130 C131 C132 109(4)
C130 C131 H13B 125.5
C132 C131 H13B 125.5
C131 C132 N30 113(4)
C131 C132 C133 134(4)
N30 C132 C133 111(4)
C134 C133 C138 122(5)
C134 C133 C132 115(4)
C138 C133 C132 122(4)
C133 C134 C135 124(5)
C133 C134 H13C 118.2
C135 C134 H13C 118.2
C136 C135 C134 110(6)
C136 C135 H13D 124.8
C134 C135 H13D 124.8
C137 C136 C135 133(6)
C137 C136 H13E 113.6
C135 C136 H13E 113.6
C136 C137 C138 115(5)
C136 C137 H13F 122.6
C138 C137 H13F 122.6
C137 C138 O12 124(5)
C137 C138 C133 116(5)
O12 C138 C133 120(4)
O13 C139 C140 116(4)
O13 C139 C144 123(4)
C140 C139 C144 121(4)
C141 C140 C139 119(5)
C141 C140 H14A 120.6
C139 C140 H14A 120.6
C140 C141 C142 121(5)
C140 C141 H14B 119.7
C142 C141 H14B 119.7
C143 C142 C141 118(5)
C143 C142 H14C 121.0
C141 C142 H14C 121.0
C142 C143 C144 126(4)
C142 C143 H14D 117.2
C144 C143 H14D 117.2
C143 C144 C145 121(4)
C143 C144 C139 115(4)
C145 C144 C139 124(4)
N31 C145 C146 115(4)
N31 C145 C144 114(4)
C146 C145 C144 130(5)
C147 C146 C145 100(4)
C147 C146 H14E 129.8
C145 C146 H14E 129.8
C146 C147 N32 118(4)
C146 C147 C148 134(4)
N32 C147 C148 108(4)
N33 C148 C149 121(4)
N33 C148 C147 117(3)
C149 C148 C147 122(4)
C150 C149 C148 122(4)
C150 C149 H14F 119.2
C148 C149 H14F 119.2
C149 C150 C151 120(4)
C149 C150 H15A 120.2
C151 C150 H15A 120.2
C152 C151 C150 115(4)
C152 C151 H15B 122.7
C150 C151 H15B 122.7
N33 C152 C151 126(4)
N33 C152 C153 114(3)
C151 C152 C153 120(4)
C154 C153 N34 115(4)
C154 C153 C152 125(4)
N34 C153 C152 119(4)
C153 C154 C155 108(4)
C153 C154 H15C 125.8
C155 C154 H15C 125.8
C154 C155 N35 102(4)
C154 C155 C156 130(4)
N35 C155 C156 127(4)
C161 C156 C157 119.8(11)
C161 C156 C155 124(3)
C157 C156 C155 116(3)
C158 C157 C156 119.9(11)
C158 C157 H15D 120.0
C156 C157 H15D 120.0
C159 C158 C157 120.2(11)
C159 C158 H15E 119.9
C157 C158 H15E 119.9
C158 C159 C160 119.7(11)
C158 C159 H15F 120.1
C160 C159 H15F 120.1
C159 C160 C161 120.0(11)
C159 C160 H16B 120.0
C161 C160 H16B 120.0
C156 C161 C160 120.1(11)
C156 C161 O14 120(2)
C160 C161 O14 119(2)
O15 C162 C163 124(3)
O15 C162 C167 123(4)
C163 C162 C167 112(3)
C164 C163 C162 121(4)
C164 C163 H16C 119.3
C162 C163 H16C 119.3
C163 C164 C165 126(4)
C163 C164 H16D 117.2
C165 C164 H16D 117.2
C164 C165 C166 114(4)
C164 C165 H16E 122.9
C166 C165 H16E 122.9
C167 C166 C165 120(4)
C167 C166 H16F 119.9
C165 C166 H16F 119.9
C166 C167 C162 125(4)
C166 C167 C168 118(4)
C162 C167 C168 117(4)
N36 C168 C169 106(3)
N36 C168 C167 125(3)
C169 C168 C167 129(4)
C170 C169 C168 104(3)
C170 C169 H16G 127.9
C168 C169 H16G 127.9
C169 C170 N37 116(4)
C169 C170 C171 119(4)
N37 C170 C171 126(4)
N38 C171 C172 125(4)
N38 C171 C170 120(4)
C172 C171 C170 115(3)
C173 C172 C171 117(4)
C173 C172 H17A 121.5
C171 C172 H17A 121.5
C172 C173 C174 119(5)
C172 C173 H17B 120.3
C174 C173 H17B 120.3
C175 C174 C173 118(4)
C175 C174 H17C 120.8
C173 C174 H17C 120.8
C174 C175 N38 124(4)
C174 C175 C176 123(4)
N38 C175 C176 113(4)
C177 C176 N39 105(4)
C177 C176 C175 138(4)
N39 C176 C175 117(4)
C178 C177 C176 112(5)
C178 C177 H17D 123.9
C176 C177 H17D 123.9
C177 C178 N40 109(4)
C177 C178 C179 133(5)
N40 C178 C179 118(4)
C184 C179 C178 122(4)
C184 C179 C180 119(4)
C178 C179 C180 118(4)
C181 C180 C179 118(4)
C181 C180 H18A 121.2
C179 C180 H18A 121.2
C182 C181 C180 120(6)
C182 C181 H18B 119.9
C180 C181 H18B 119.9
C181 C182 C183 124(6)
C181 C182 H18C 117.8
C183 C182 H18C 117.8
C184 C183 C182 116(5)
C184 C183 H18D 121.8
C182 C183 H18D 121.8
C183 C184 O16 116(4)
C183 C184 C179 121(4)
O16 C184 C179 122(4)
N41 C185 C186 135(5)
N41 C185 H18E 112.7
C186 C185 H18E 112.7
C185 C186 C187 108(5)
C185 C186 H18F 126.0
C187 C186 H18F 126.0
C188 C187 C186 124(5)
C188 C187 H18G 118.2
C186 C187 H18G 118.2
C187 C188 C189 117(6)
C187 C188 H18H 121.7
C189 C188 H18H 121.7
N41 C189 C188 122(5)
N41 C189 H18I 119.0
C188 C189 H18I 119.0
N42 C190 C191 124(5)
N42 C190 H19B 118.1
C191 C190 H19B 118.1
C190 C191 C192 117(5)
C190 C191 H19C 121.7
C192 C191 H19C 121.7
C193 C192 C191 124(6)
C193 C192 H19D 118.1
C191 C192 H19D 118.1
C192 C193 C194 118(6)
C192 C193 H19E 120.8
C194 C193 H19E 120.8
C193 C194 N42 127(5)
C193 C194 H19F 116.6
N42 C194 H19F 116.6
N43 C195 C196 128(6)
N43 C195 H19G 116.0
C196 C195 H19G 116.0
C197 C196 C195 108(7)
C197 C196 H19H 125.9
C195 C196 H19H 125.9
C196 C197 C198 122(7)
C196 C197 H19I 119.0
C198 C197 H19I 119.0
C197 C198 C199 123(7)
C197 C198 H19J 118.3
C199 C198 H19J 118.3
N43 C199 C198 112(6)
N43 C199 H19K 124.0
C198 C199 H19K 124.0
N44 C200 C201 130(4)
N44 C200 H20B 114.8
C201 C200 H20B 114.8
C202 C201 C200 119(4)
C202 C201 H20C 120.4
C200 C201 H20C 120.4
C201 C202 C203 110(5)
C201 C202 H20D 125.0
C203 C202 H20D 125.0
C204 C203 C202 126(6)
C204 C203 H20E 117.1
C202 C203 H20E 117.1
C203 C204 N44 126(5)
C203 C204 H20F 116.8
N44 C204 H20F 116.8
C206 C205 N45 117(4)
C206 C205 H20G 121.4
N45 C205 H20G 121.4
C207 C206 C205 127(6)
C207 C206 H20H 116.4
C205 C206 H20H 116.4
C206 C207 C208 117(7)
C206 C207 H20I 121.3
C208 C207 H20I 121.3
C209 C208 C207 113(6)
C209 C208 H20J 123.4
C207 C208 H20J 123.4
N45 C209 C208 121(5)
N45 C209 H20K 119.6
C208 C209 H20K 119.6
N46 C210 C211 124(5)
N46 C210 H21B 118.2
C211 C210 H21B 118.2
C210 C211 C212 116(6)
C210 C211 H21C 122.1
C212 C211 H21C 122.1
C213 C212 C211 117(7)
C213 C212 H21D 121.4
C211 C212 H21D 121.4
C212 C213 C214 127(7)
C212 C213 H21E 116.6
C214 C213 H21E 116.6
N46 C214 C213 114(5)
N46 C214 H21F 123.2
C213 C214 H21F 123.2
C1S N1S C5S 120.0
N1S C1S C2S 120.0
N1S C1S H1S 120.0
C2S C1S H1S 120.0
C3S C2S C1S 120.0
C3S C2S H2S 120.0
C1S C2S H2S 120.0
C2S C3S C4S 120.0
C2S C3S H3S 120.0
C4S C3S H3S 120.0
C3S C4S C5S 120.0
C3S C4S H4S 120.0
C5S C4S H4S 120.0
C4S C5S N1S 120.0
C4S C5S H5S 120.0
N1S C5S H5S 120.0
C6S N2S C10S 120.0
C7S C6S N2S 120.0
C7S C6S H6S 120.0
N2S C6S H6S 120.0
C8S C7S C6S 120.0
C8S C7S H7S 120.0
C6S C7S H7S 120.0
C7S C8S C9S 120.0
C7S C8S H8S 120.0
C9S C8S H8S 120.0
C10S C9S C8S 120.0
C10S C9S H9S 120.0
C8S C9S H9S 120.0
C9S C10S N2S 120.0
C9S C10S H10S 120.0
N2S C10S H10S 120.0
C11S N3S C15S 120.0
N3S C11S C12S 120.0
N3S C11S H11S 120.0
C12S C11S H11S 120.0
C13S C12S C11S 120.0
C13S C12S H12S 120.0
C11S C12S H12S 120.0
C12S C13S C14S 120.0
C12S C13S H13S 120.0
C14S C13S H13S 120.0
C15S C14S C13S 120.0
C15S C14S H14S 120.0
C13S C14S H14S 120.0
C14S C15S N3S 120.0
C14S C15S H15S 120.0
N3S C15S H15S 120.0
C16S N4S C20S 120.0
N4S C16S C17S 120.0
N4S C16S H16S 120.0
C17S C16S H16S 120.0
C16S C17S C18S 120.0
C16S C17S H17S 120.0
C18S C17S H17S 120.0
C17S C18S C19S 120.0
C17S C18S H18S 120.0
C19S C18S H18S 120.0
C20S C19S C18S 120.0
C20S C19S H19S 120.0
C18S C19S H19S 120.0
C19S C20S N4S 120.0
C19S C20S H20S 120.0
N4S C20S H20S 120.0
C21S N5S C25S 120.0
N5S C21S C22S 120.0
N5S C21S H21S 120.0
C22S C21S H21S 120.0
C23S C22S C21S 120.0
C23S C22S H22S 120.0
C21S C22S H22S 120.0
C24S C23S C22S 120.0
C24S C23S H23S 120.0
C22S C23S H23S 120.0
C23S C24S C25S 120.0
C23S C24S H24S 120.0
C25S C24S H24S 120.0
C24S C25S N5S 120.0
C24S C25S H25S 120.0
N5S C25S H25S 120.0

loop_
_geom_bond_atom_site_label_1
_geom_bond_atom_site_label_2
_geom_bond_distance
Cu1 N40 1.75(3)
Cu1 O16 1.84(3)
Cu1 N1 1.87(3)
Cu1 O1 1.92(3)
Cu2 N24 1.90(3)
Cu2 N3 1.92(4)
Cu2 N4 1.94(3)
Cu2 N2 1.97(3)
Cu2 O17 2.24(3)
Cu3 O10 1.84(3)
Cu3 N5 1.91(3)
Cu3 O2 1.93(3)
Cu3 N25 2.03(4)
Cu3 N41 2.21(4)
Cu3 Cu4 2.971(7)
Cu4 O2 1.86(3)
Cu4 O11 1.89(3)
Cu4 O10 1.91(3)
Cu4 N42 1.91(4)
Cu4 O3 2.06(3)
Cu4 Cu5 3.000(7)
Cu5 O11 1.89(3)
Cu5 N6 1.90(4)
Cu5 N26 1.93(3)
Cu5 O3 1.94(3)
Cu5 N43 2.22(4)
Cu6 N7 1.85(3)
Cu6 N8 1.89(3)
Cu6 N27 1.92(3)
Cu6 N9 2.00(3)
Cu6 O19 2.03(3)
Cu7 N31 1.84(3)
Cu7 O13 1.84(3)
Cu7 N10 1.85(3)
Cu7 O4 1.97(3)
Cu8 N32 1.75(4)
Cu8 N29 1.83(4)
Cu8 O4 2.05(3)
Cu8 O5 2.08(3)
Cu9 N30 1.77(3)
Cu9 O12 1.77(3)
Cu9 N11 1.84(3)
Cu9 O5 1.94(3)
Cu10 N12 1.91(4)
Cu10 N34 1.91(3)
Cu10 N13 1.97(4)
Cu10 N14 1.97(4)
Cu11 O14 1.89(3)
Cu11 N15 1.89(3)
Cu11 O6 1.94(3)
Cu11 N35 2.02(3)
Cu11 N44 2.32(3)
Cu11 Cu12 2.949(7)
Cu12 O6 1.85(3)
Cu12 O14 1.87(2)
Cu12 O15 1.92(2)
Cu12 O7 2.02(3)
Cu12 N45 2.06(4)
Cu12 Cu13 2.987(8)
Cu13 N16 1.82(4)
Cu13 O15 1.92(3)
Cu13 O7 1.96(3)
Cu13 N36 1.97(3)
Cu13 N46 2.28(4)
Cu14 N18 1.77(4)
Cu14 N37 1.78(5)
Cu14 N17 1.91(3)
Cu14 N19 2.02(3)
Cu14 O18 2.27(3)
Cu15 N21 1.71(3)
Cu15 N20 1.87(4)
Cu15 O9 1.87(3)
Cu15 O8 1.88(3)
Cu16 N39 1.86(4)
Cu16 N22 1.89(4)
Cu16 O1 1.95(3)
Cu16 O8 2.14(3)
O1 C1 1.44(5)
O2 C23 1.40(5)
O3 C24 1.39(4)
O4 C46 1.32(4)
O5 C47 1.32(4)
O6 C69 1.35(5)
O7 C70 1.36(5)
O8 C92 1.38(5)
O9 C93 1.30(4)
O10 C115 1.18(6)
O11 C116 1.39(5)
O12 C138 1.39(6)
O13 C139 1.36(5)
O14 C161 1.39(3)
O15 C162 1.27(4)
O16 C184 1.34(5)
N1 N2 1.32(4)
N1 C7 1.43(4)
N2 C9 1.25(4)
N3 C14 1.36(5)
N3 C10 1.42(5)
N4 C15 1.23(5)
N4 N5 1.37(4)
N5 C17 1.31(5)
N6 N7 1.35(4)
N6 C30 1.37(5)
N7 C32 1.42(5)
N8 C37 1.28(5)
N8 C33 1.39(5)
N9 C38 1.35(5)
N9 N10 1.37(4)
N10 C40 1.32(5)
N11 C53 1.34(5)
N11 N12 1.35(4)
N12 C55 1.37(5)
N13 C56 1.29(5)
N13 C60 1.32(5)
N14 N15 1.23(4)
N14 C61 1.53(5)
N15 C63 1.36(5)
N16 C76 1.32(5)
N16 N17 1.40(4)
N17 C78 1.31(5)
N18 C79 1.33(6)
N18 C83 1.43(5)
N19 C84 1.28(5)
N19 N20 1.35(5)
N20 C86 1.43(6)
N21 N22 1.393(19)
N21 C99 1.45(5)
N22 C101 1.26(5)
N23 C106 1.24(5)
N23 C102 1.33(5)
N24 C107 1.28(5)
N24 N25 1.398(19)
N25 C109 1.24(5)
N26 N27 1.36(4)
N26 C122 1.44(5)
N27 C124 1.42(5)
N28 C125 1.26(4)
N28 C129 1.30(4)
N29 N30 1.38(4)
N29 C130 1.45(5)
N30 C132 1.36(5)
N31 C145 1.32(6)
N31 N32 1.45(5)
N32 C147 1.42(5)
N33 C148 1.32(5)
N33 C152 1.34(5)
N34 C153 1.30(5)
N34 N35 1.37(4)
N35 C155 1.41(5)
N36 C168 1.34(5)
N36 N37 1.37(5)
N37 C170 1.36(5)
N38 C171 1.33(5)
N38 C175 1.41(5)
N39 N40 1.36(4)
N39 C176 1.37(5)
N40 C178 1.38(5)
N41 C185 1.29(6)
N41 C189 1.35(6)
N42 C190 1.34(6)
N42 C194 1.41(6)
N43 C199 1.22(6)
N43 C195 1.25(5)
N44 C200 1.20(5)
N44 C204 1.33(5)
N45 C209 1.21(5)
N45 C205 1.30(5)
N46 C210 1.29(6)
N46 C214 1.33(6)
C1 C2 1.33(6)
C1 C6 1.40(6)
C2 C3 1.42(5)
C2 H2A 0.9500
C3 C4 1.28(6)
C3 H3A 0.9500
C4 C5 1.43(6)
C4 H4A 0.9500
C5 C6 1.52(6)
C5 H5A 0.9500
C6 C7 1.38(6)
C7 C8 1.25(5)
C8 C9 1.42(5)
C8 H8A 0.9500
C9 C10 1.44(6)
C10 C11 1.34(5)
C11 C12 1.32(6)
C11 H11A 0.9500
C12 C13 1.39(6)
C12 H12A 0.9500
C13 C14 1.21(5)
C13 H13A 0.9500
C14 C15 1.45(5)
C15 C16 1.40(6)
C16 C17 1.31(5)
C16 H16A 0.9500
C17 C18 1.42(5)
C18 C23 1.26(5)
C18 C19 1.45(6)
C19 C20 1.29(6)
C19 H19A 0.9500
C20 C21 1.33(6)
C20 H20A 0.9500
C21 C22 1.27(6)
C21 H21A 0.9500
C22 C23 1.52(6)
C22 H22A 0.9500
C24 C25 1.30(5)
C24 C29 1.40(5)
C25 C26 1.37(5)
C25 H25A 0.9500
C26 C27 1.46(6)
C26 H26A 0.9500
C27 C28 1.30(6)
C27 H27A 0.9500
C28 C29 1.34(6)
C28 H28A 0.9500
C29 C30 1.48(6)
C30 C31 1.34(6)
C31 C32 1.35(6)
C31 H31A 0.9500
C32 C33 1.50(6)
C33 C34 1.39(5)
C34 C35 1.29(5)
C34 H34A 0.9500
C35 C36 1.40(6)
C35 H35A 0.9500
C36 C37 1.39(6)
C36 H36A 0.9500
C37 C38 1.41(6)
C38 C39 1.33(5)
C39 C40 1.35(6)
C39 H39A 0.9500
C40 C41 1.49(6)
C41 C42 1.39(6)
C41 C46 1.40(5)
C42 C43 1.33(6)
C42 H42A 0.9500
C43 C44 1.32(6)
C43 H43A 0.9500
C44 C45 1.32(6)
C44 H44A 0.9500
C45 C46 1.29(5)
C45 H45A 0.9500
C47 C48 1.36(5)
C47 C52 1.40(5)
C48 C49 1.34(6)
C48 H48A 0.9500
C49 C50 1.30(5)
C49 H49A 0.9500
C50 C51 1.29(6)
C50 H50A 0.9500
C51 C52 1.39(6)
C51 H51A 0.9500
C52 C53 1.46(6)
C53 C54 1.44(5)
C54 C55 1.31(5)
C54 H54A 0.9500
C55 C56 1.53(5)
C56 C57 1.36(6)
C57 C58 1.35(6)
C57 H57A 0.9500
C58 C59 1.36(6)
C58 H58A 0.9500
C59 C60 1.31(5)
C59 H59A 0.9500
C60 C61 1.30(5)
C61 C62 1.43(6)
C62 C63 1.41(5)
C62 H62A 0.9500
C63 C64 1.42(5)
C64 C69 1.31(5)
C64 C65 1.44(5)
C65 C66 1.31(5)
C65 H65A 0.9500
C66 C67 1.34(5)
C66 H66A 0.9500
C67 C68 1.34(5)
C67 H67A 0.9500
C68 C69 1.45(6)
C68 H68A 0.9500
C70 C71 1.32(6)
C70 C75 1.38(6)
C71 C72 1.23(6)
C71 H71A 0.9500
C72 C73 1.27(6)
C72 H72A 0.9500
C73 C74 1.48(7)
C73 H73A 0.9500
C74 C75 1.45(7)
C74 H74A 0.9500
C75 C76 1.53(6)
C76 C77 1.36(6)
C77 C78 1.38(6)
C77 H77A 0.9500
C78 C79 1.39(6)
C79 C80 1.38(7)
C80 C81 1.42(6)
C80 H80A 0.9500
C81 C82 1.39(6)
C81 H81A 0.9500
C82 C83 1.43(7)
C82 H82A 0.9500
C83 C84 1.41(6)
C84 C85 1.30(5)
C85 C86 1.28(6)
C85 H85A 0.9500
C86 C87 1.51(6)
C87 C92 1.22(6)
C87 C88 1.46(6)
C88 C89 1.30(6)
C88 H88A 0.9500
C89 C90 1.32(7)
C89 H89A 0.9500
C90 C91 1.36(7)
C90 H90A 0.9500
C91 C92 1.29(6)
C91 H91A 0.9500
C93 C94 1.27(5)
C93 C98 1.28(5)
C94 C95 1.42(6)
C94 H94A 0.9500
C95 C96 1.24(6)
C95 H95A 0.9500
C96 C97 1.35(6)
C96 H96A 0.9500
C97 C98 1.40(5)
C97 H97A 0.9500
C98 C99 1.56(6)
C99 C100 1.22(5)
C99 C101 2.02(6)
C100 C101 1.31(5)
C100 H10A 0.9500
C101 C102 1.55(6)
C102 C103 1.24(5)
C103 C104 1.36(6)
C103 H10B 0.9500
C104 C105 1.41(6)
C104 H10C 0.9500
C105 C106 1.32(5)
C105 H10D 0.9500
C106 C107 1.49(6)
C107 C108 1.30(6)
C108 C109 1.38(5)
C108 H10E 0.9500
C109 C110 1.53(6)
C110 C111 1.25(7)
C110 C115 1.48(7)
C111 C112 1.51(9)
C111 H11B 0.9500
C112 C113 1.58(10)
C112 H11C 0.9500
C113 C114 1.28(9)
C113 H11D 0.9500
C114 C115 1.35(8)
C114 H11E 0.9500
C116 C117 1.33(5)
C116 C121 1.34(5)
C117 C118 1.30(5)
C117 H11F 0.9500
C118 C119 1.42(6)
C118 H11G 0.9500
C119 C120 1.36(5)
C119 H11H 0.9500
C120 C121 1.34(5)
C120 H12B 0.9500
C121 C122 1.53(6)
C122 C123 1.33(6)
C123 C124 1.47(6)
C123 H12C 0.9500
C124 C125 1.39(5)
C125 C126 1.31(5)
C126 C127 1.23(5)
C126 H12D 0.9500
C127 C128 1.37(6)
C127 H12E 0.9500
C128 C129 1.32(5)
C128 H12F 0.9500
C129 C130 1.42(5)
C130 C131 1.30(5)
C131 C132 1.31(6)
C131 H13B 0.9500
C132 C133 1.59(6)
C133 C134 1.25(6)
C133 C138 1.41(6)
C134 C135 1.33(7)
C134 H13C 0.9500
C135 C136 1.30(7)
C135 H13D 0.9500
C136 C137 1.29(6)
C136 H13E 0.9500
C137 C138 1.32(6)
C137 H13F 0.9500
C139 C140 1.36(6)
C139 C144 1.42(5)
C140 C141 1.35(6)
C140 H14A 0.9500
C141 C142 1.37(6)
C141 H14B 0.9500
C142 C143 1.32(6)
C142 H14C 0.9500
C143 C144 1.32(6)
C143 H14D 0.9500
C144 C145 1.42(6)
C145 C146 1.38(6)
C146 C147 1.33(6)
C146 H14E 0.9500
C147 C148 1.49(6)
C148 C149 1.36(5)
C149 C150 1.31(6)
C149 H14F 0.9500
C150 C151 1.41(6)
C150 H15A 0.9500
C151 C152 1.35(5)
C151 H15B 0.9500
C152 C153 1.45(6)
C153 C154 1.29(5)
C154 C155 1.39(6)
C154 H15C 0.9500
C155 C156 1.49(5)
C156 C161 1.35(2)
C156 C157 1.36(2)
C157 C158 1.35(2)
C157 H15D 0.9500
C158 C159 1.35(2)
C158 H15E 0.9500
C159 C160 1.35(2)
C159 H15F 0.9500
C160 C161 1.36(2)
C160 H16B 0.9500
C162 C163 1.39(5)
C162 C167 1.41(5)
C163 C164 1.26(5)
C163 H16C 0.9500
C164 C165 1.30(5)
C164 H16D 0.9500
C165 C166 1.45(6)
C165 H16E 0.9500
C166 C167 1.21(5)
C166 H16F 0.9500
C167 C168 1.54(6)
C168 C169 1.43(5)
C169 C170 1.28(5)
C169 H16G 0.9500
C170 C171 1.45(5)
C171 C172 1.44(6)
C172 C173 1.36(6)
C172 H17A 0.9500
C173 C174 1.46(6)
C173 H17B 0.9500
C174 C175 1.34(6)
C174 H17C 0.9500
C175 C176 1.48(6)
C176 C177 1.35(6)
C177 C178 1.25(6)
C177 H17D 0.9500
C178 C179 1.43(6)
C179 C184 1.36(6)
C179 C180 1.45(6)
C180 C181 1.35(6)
C180 H18A 0.9500
C181 C182 1.29(7)
C181 H18B 0.9500
C182 C183 1.42(7)
C182 H18C 0.9500
C183 C184 1.33(6)
C183 H18D 0.9500
C185 C186 1.39(6)
C185 H18E 0.9500
C186 C187 1.47(7)
C186 H18F 0.9500
C187 C188 1.38(7)
C187 H18G 0.9500
C188 C189 1.47(7)
C188 H18H 0.9500
C189 H18I 0.9500
C190 C191 1.34(7)
C190 H19B 0.9500
C191 C192 1.44(7)
C191 H19C 0.9500
C192 C193 1.13(6)
C192 H19D 0.9500
C193 C194 1.35(6)
C193 H19E 0.9500
C194 H19F 0.9500
C195 C196 1.39(8)
C195 H19G 0.9500
C196 C197 1.33(8)
C196 H19H 0.9500
C197 C198 1.36(8)
C197 H19I 0.9500
C198 C199 1.39(8)
C198 H19J 0.9500
C199 H19K 0.9500
C200 C201 1.48(6)
C200 H20B 0.9500
C201 C202 1.31(6)
C201 H20C 0.9500
C202 C203 1.35(7)
C202 H20D 0.9500
C203 C204 1.32(6)
C203 H20E 0.9500
C204 H20F 0.9500
C205 C206 1.30(5)
C205 H20G 0.9500
C206 C207 1.23(8)
C206 H20H 0.9500
C207 C208 1.44(8)
C207 H20I 0.9500
C208 C209 1.44(7)
C208 H20J 0.9500
C209 H20K 0.9500
C210 C211 1.35(7)
C210 H21B 0.9500
C211 C212 1.41(8)
C211 H21C 0.9500
C212 C213 1.28(8)
C212 H21D 0.9500
C213 C214 1.38(7)
C213 H21E 0.9500
C214 H21F 0.9500
N1S C1S 1.3900
N1S C5S 1.3900
C1S C2S 1.3900
C1S H1S 0.9500
C2S C3S 1.3900
C2S H2S 0.9500
C3S C4S 1.3900
C3S H3S 0.9500
C4S C5S 1.3900
C4S H4S 0.9500
C5S H5S 0.9500
N2S C6S 1.3900
N2S C10S 1.3900
C6S C7S 1.3900
C6S H6S 0.9500
C7S C8S 1.3900
C7S H7S 0.9500
C8S C9S 1.3900
C8S H8S 0.9500
C9S C10S 1.3900
C9S H9S 0.9500
C10S H10S 0.9500
N3S C11S 1.3900
N3S C15S 1.3900
C11S C12S 1.3900
C11S H11S 0.9500
C12S C13S 1.3900
C12S H12S 0.9500
C13S C14S 1.3900
C13S H13S 0.9500
C14S C15S 1.3900
C14S H14S 0.9500
C15S H15S 0.9500
N4S C16S 1.3900
N4S C20S 1.3900
C16S C17S 1.3900
C16S H16S 0.9500
C17S C18S 1.3900
C17S H17S 0.9500
C18S C19S 1.3900
C18S H18S 0.9500
C19S C20S 1.3900
C19S H19S 0.9500
C20S H20S 0.9500
N5S C21S 1.3900
N5S C25S 1.3900
C21S C22S 1.3900
C21S H21S 0.9500
C22S C23S 1.3900
C22S H22S 0.9500
C23S C24S 1.3900
C23S H23S 0.9500
C24S C25S 1.3900
C24S H24S 0.9500
C25S H25S 0.9500

loop_
_platon_squeeze_void_nr
_platon_squeeze_void_average_x
_platon_squeeze_void_average_y
_platon_squeeze_void_average_z
_platon_squeeze_void_volume
_platon_squeeze_void_count_electrons
1 0.055 0.530 0.482 14.1 -0.6
2 0.093 0.130 0.561 7.3 0.5
3 0.396 0.474 0.880 286.6 10.9
4 0.217 0.476 0.641 12.0 0.0
5 0.266 0.818 0.331 12.6 1.3
6 0.604 0.526 0.120 287.3 10.7
7 0.376 0.135 0.845 9.7 -1.0
8 0.455 0.426 0.983 9.2 -0.5
9 0.544 0.574 0.017 8.6 -0.3
10 0.624 0.865 0.155 9.7 -1.0
11 0.734 0.182 0.669 12.6 1.4
12 0.783 0.524 0.359 12.0 0.0
13 0.907 0.870 0.439 7.3 0.5
14 0.942 0.468 0.519 12.5 -0.2
